data_7160260
loop_
_publ_author_name
'Feng, Lijun'
'Hua, Xinqiang'
'Shang, Jihai'
'Shao, Xiangfeng'

_publ_section_title
;
 Coordination Complexes of PIII-Doped Hetero-buckybowls and Their
 Applications in Catalysis
;
_journal_name_full 'Organic &amp; Biomolecular Chemistry'
_journal_paper_doi 10.1039/D4OB01737D
_journal_year 2024
_chemical_formula_moiety 'C96 H118 Cl2 O12 P2 Pt Se4, 0.5(C2 H3 N)'
_chemical_formula_sum 'C97 H119.5 Cl2 N0.5 O12 P2 Pt Se4'
_chemical_formula_weight 2128.19
_chemical_name_common 5-PtCl2
_chemical_name_systematic 5-PtCl2
_space_group_crystal_system triclinic
_space_group_IT_number 2
_space_group_name_Hall '-P 1'
_space_group_name_H-M_alt 'P -1'
_atom_sites_solution_hydrogens geom
_atom_sites_solution_primary iterative
_audit_creation_date 2023-08-17
_audit_creation_method
;
Olex2 1.5
(compiled 2021.12.09 svn.r5202d8cf for OlexSys, GUI svn.r6439)
;
_audit_update_record
;
2024-05-15 deposited with the CCDC.	2024-11-21 downloaded from the CCDC.
;
_cell_angle_alpha 89.8577(9)
_cell_angle_beta 78.6933(10)
_cell_angle_gamma 86.8545(11)
_cell_formula_units_Z 4
_cell_length_a 17.1838(2)
_cell_length_b 22.6370(3)
_cell_length_c 24.0907(2)
_cell_measurement_reflns_used 95871
_cell_measurement_temperature 149.96(13)
_cell_measurement_theta_max 77.3210
_cell_measurement_theta_min 1.8730
_cell_volume 9174.99(18)
_computing_cell_refinement 'CrysAlisPro 1.171.41.113a (Rigaku OD, 2021)'
_computing_data_collection 'CrysAlisPro 1.171.41.113a (Rigaku OD, 2021)'
_computing_data_reduction 'CrysAlisPro 1.171.41.113a (Rigaku OD, 2021)'
_computing_molecular_graphics 'Olex2 1.5 (Dolomanov et al., 2009)'
_computing_publication_material 'Olex2 1.5 (Dolomanov et al., 2009)'
_computing_structure_refinement 'SHELXL 2013/2 (Sheldrick, 2015)'
_computing_structure_solution 'olex2.solve 1.5 (Bourhis et al., 2015)'
_diffrn_ambient_environment N~2~
_diffrn_ambient_temperature 149.96(13)
_diffrn_detector 'Hybrid Pixel Array Detector'
_diffrn_detector_area_resol_mean 10.0000
_diffrn_detector_type HyPix
_diffrn_measured_fraction_theta_full 0.975
_diffrn_measured_fraction_theta_max 0.997
_diffrn_measurement_details
;
List of Runs (angles in degrees, time in seconds):

  # Type    Start    End  Width  t~exp~   \w     \q     \k     \f   Frames
#--------------------------------------------------------------------------
  1  \w     36.00 119.00   0.50    0.05    --   47.45  22.00 158.00  166
  2  \w    101.00 151.00   0.50    0.05    --  107.75  22.00 158.00  100
  3  \w     95.00 174.00   0.50    0.05    --  107.75  37.00  60.00  158
  4  \w     95.00 160.00   0.50    0.05    --  107.75  19.00-150.00  130
  5  \w     34.00  69.00   0.50    0.05    --   47.45 -77.00 -90.00   70
  6  \w     -1.00  25.00   0.50    0.05    --   47.45 -77.00 -90.00   52
  7  \w    -26.00  22.00   0.50    0.05    --   47.45 -19.00-150.00   96
  8  \w    -17.00   9.00   0.50    0.05    --   47.45 -19.00 -90.00   52
  9  \w     -5.00  24.00   0.50    0.05    --   47.45 -22.00  -7.00   58
 10  \w    -24.00  22.00   0.50    0.05    --   47.45 -19.00 150.00   92
 11  \w     61.00  89.00   0.50    0.05    --   47.45-125.00   0.00   56
 12  \w     18.00  46.00   0.50    0.05    --   47.45-125.00   0.00   56
 13  \w     83.00 112.00   0.50    0.05    --  107.75-125.00 -90.00   58
 14  \w     46.00 104.00   0.50    0.05    --  107.75-125.00  60.00  116
 15  \w     35.00 112.00   0.50    0.05    --  107.75-125.00  90.00  154
 16  \w     38.00 106.00   0.50    0.05    --  107.75-106.00 133.14  136
 17  \w     51.00  77.00   0.50    0.05    --  107.75-106.00 157.62   52
 18  \w     82.00 107.00   0.50    0.05    --  107.75-106.00 157.62   50
 19  \w     78.00 106.00   0.50    0.05    --  107.75 -99.00  60.00   56
 20  \w     40.00  66.00   0.50    0.05    --  107.75 -99.00   0.00   52
 21  \w     35.00  69.00   0.50    0.05    --  107.75 -99.00 -30.00   68
 22  \w     38.00  86.00   0.50    0.05    --  107.75 -99.00 -60.00   96
 23  \w     44.00  69.00   0.50    0.05    --  107.75 -77.00-150.00   50
 24  \w     35.00  60.00   0.50    0.05    --  107.75 -57.00-180.00   50
 25  \w     36.00  61.00   0.50    0.05    --  107.75 -57.00 -60.00   50
 26  \w     37.00  63.00   0.50    0.05    --  107.75 -57.00 -30.00   52
 27  \w     35.00  63.00   0.50    0.05    --  107.75 -57.00  30.00   56
 28  \w     48.00  73.00   0.50    0.05    --  107.75 -77.00  90.00   50
 29  \w     35.00  60.00   0.50    0.05    --  107.75 -57.00  60.00   50
 30  \w    -30.00   8.00   0.50    0.05    --  -47.45  22.00 158.00   76
 31  \w    -68.00 -42.00   0.50    0.05    -- -100.00  57.00 150.00   52
 32  \w    -68.00 -43.00   0.50    0.05    -- -100.00  57.00 120.00   50
 33  \w    -58.00 -27.00   0.50    0.05    -- -100.00 125.00  60.00   62
 34  \w   -112.00 -70.00   0.50    0.05    -- -100.00 125.00  60.00   84
 35  \w    -93.00 -39.00   0.50    0.05    -- -100.00 125.00 150.00  108
 36  \w    -95.00 -28.00   0.50    0.05    --  -47.45 125.00 -60.00  134
 37  \w    -81.00 -38.00   0.50    0.05    -- -100.00 138.00-152.95   86
 38  \w   -121.00 -88.00   0.50    0.05    -- -100.00 138.00-152.95   66
 39  \w   -112.00 -37.00   0.50    0.05    -- -100.00 125.00-120.00  150
 40  \w    -54.00 -28.00   0.50    0.05    -- -100.00 125.00 -90.00   52
 41  \w   -109.00 -50.00   0.50    0.05    -- -100.00 117.00 -38.85  118
 42  \w   -121.00 -35.00   0.50    0.05    --  -47.45 -22.00  -7.00  172
 43  \w   -121.00 -92.00   0.50    0.05    -- -100.00 -99.00 -90.00   58
 44  \w   -174.00 -89.00   0.50    0.05    -- -100.00 -22.00  -7.00  170
 45  \w   -166.00 -85.00   0.50    0.05    -- -100.00 -57.00 150.00  162
 46  \w   -171.00-121.00   0.50    0.05    -- -100.00-125.00  60.00  100
 47  \w   -167.00 -84.00   0.50    0.05    -- -100.00-125.00 120.00  166
;
_diffrn_measurement_device 'four-circle diffractometer'
_diffrn_measurement_device_type 'ROD, Synergy Custom system, HyPix'
_diffrn_measurement_method '\w scans'
_diffrn_orient_matrix_type 'CrysAlisPro convention (1999,Acta A55,543-557)'
_diffrn_orient_matrix_UB_11 -0.0843896000
_diffrn_orient_matrix_UB_12 0.0230160000
_diffrn_orient_matrix_UB_13 -0.0049589000
_diffrn_orient_matrix_UB_21 -0.0176845000
_diffrn_orient_matrix_UB_22 -0.0620875000
_diffrn_orient_matrix_UB_23 -0.0186585000
_diffrn_orient_matrix_UB_31 -0.0308253000
_diffrn_orient_matrix_UB_32 -0.0161616000
_diffrn_orient_matrix_UB_33 0.0622934000
_diffrn_radiation_monochromator mirror
_diffrn_radiation_probe x-ray
_diffrn_radiation_type 'Cu K\a'
_diffrn_radiation_wavelength 1.54184
_diffrn_reflns_av_R_equivalents 0.0829
_diffrn_reflns_av_unetI/netI 0.0514
_diffrn_reflns_Laue_measured_fraction_full 0.975
_diffrn_reflns_Laue_measured_fraction_max 0.997
_diffrn_reflns_limit_h_max 20
_diffrn_reflns_limit_h_min -20
_diffrn_reflns_limit_k_max 26
_diffrn_reflns_limit_k_min -26
_diffrn_reflns_limit_l_max 28
_diffrn_reflns_limit_l_min -24
_diffrn_reflns_number 116819
_diffrn_reflns_point_group_measured_fraction_full 0.975
_diffrn_reflns_point_group_measured_fraction_max 0.997
_diffrn_reflns_theta_full 67.684
_diffrn_reflns_theta_max 66.597
_diffrn_reflns_theta_min 1.870
_diffrn_source 'Rotating-anode X-ray tube'
_diffrn_source_type 'Rigaku (Cu) X-ray Source'
_exptl_absorpt_coefficient_mu 6.024
_exptl_absorpt_correction_T_max 1.00000
_exptl_absorpt_correction_T_min 0.43923
_exptl_absorpt_correction_type multi-scan
_exptl_absorpt_process_details
;
CrysAlisPro 1.171.41.113a (Rigaku Oxford Diffraction, 2021)
Empirical absorption correction using spherical harmonics,
implemented in SCALE3 ABSPACK scaling algorithm.
;
_exptl_crystal_colour 'metallic light black'
_exptl_crystal_colour_lustre metallic
_exptl_crystal_colour_modifier light
_exptl_crystal_colour_primary black
_exptl_crystal_density_diffrn 1.541
_exptl_crystal_description needle
_exptl_crystal_F_000 4316
_exptl_crystal_size_max 0.05
_exptl_crystal_size_mid 0.01
_exptl_crystal_size_min 0.01
_refine_diff_density_max 5.437
_refine_diff_density_min -3.530
_refine_diff_density_rms 0.196
_refine_ls_extinction_method none
_refine_ls_goodness_of_fit_ref 1.035
_refine_ls_hydrogen_treatment constr
_refine_ls_matrix_type full
_refine_ls_number_parameters 2159
_refine_ls_number_reflns 32357
_refine_ls_number_restraints 73
_refine_ls_restrained_S_all 1.049
_refine_ls_R_factor_all 0.0663
_refine_ls_R_factor_gt 0.0636
_refine_ls_shift/su_max 0.006
_refine_ls_shift/su_mean 0.000
_refine_ls_structure_factor_coef Fsqd
_refine_ls_weighting_details
;
 w=1/[\s^2^(Fo^2^)+(0.1276P)^2^+30.8582P]
 where P=(Fo^2^+2Fc^2^)/3
;
_refine_ls_weighting_scheme calc
_refine_ls_wR_factor_gt 0.1810
_refine_ls_wR_factor_ref 0.1836
_reflns_Friedel_coverage 0.000
_reflns_number_gt 29790
_reflns_number_total 32357
_reflns_threshold_expression 'I > 2\s(I)'
_cod_data_source_file d4ob01737d2.cif
_cod_data_source_block 5-PtCl2
_cod_original_cell_volume 9175.00(19)
_cod_original_formula_sum 'C97 H119.50 Cl2 N0.50 O12 P2 Pt Se4'
_cod_database_code 7160260
_shelxl_version_number 2013-2
_shelx_space_group_comment
;
The symmetry employed for this shelxl refinement is uniquely defined
by the following loop, which should always be used as a source of
symmetry information in preference to the above space-group names.
They are only intended as comments.
;
_shelx_estimated_absorpt_t_max 0.942
_shelx_estimated_absorpt_t_min 0.753
_olex2_refinement_description
;
1. Fixed Uiso
 At 1.2 times of:
  All C(H) groups, All C(H,H) groups
 At 1.5 times of:
  All C(H,H,H) groups
2. Restrained distances
 C05L-C06A
 1.54 with sigma of 0.02
 C05L-C06A = C06A-C06J
 1.54 with sigma of 0.02
 C06D-C06N = C06N-C06H
 1.54 with sigma of 0.02
 C1-C06D = C06D-C06N
 1.54 with sigma of 0.02
 C05L-C06J
 2.515 with sigma of 0.04
 C06D-C025
 2.515 with sigma of 0.04
 C06D-C06H
 2.515 with sigma of 0.04
 C1-C06N
 2.515 with sigma of 0.04
3. Rigid bond restraints
 C06N, C06H, C06D, C1
 with sigma for 1-2 distances of 0.01 and sigma for 1-3 distances of 0.01
 C5, C05W, C06F, O012
 with sigma for 1-2 distances of 0.01 and sigma for 1-3 distances of 0.01
4. Uiso/Uaniso restraints and constraints
C5 \\sim C05W \\sim C06F \\sim O012: within 1.7A with sigma of 0.04 and sigma
for terminal atoms of 0.08 within 1.7A
C06H \\sim C06N \\sim C06D \\sim C1: within 1.7A with sigma of 0.04 and sigma
for terminal atoms of 0.08 within 1.7A
5. Rigid body (RIGU) restrains
 C05L, C06A, C06J
 with sigma for 1-2 distances of 0.01 and sigma for 1-3 distances of 0.02
 C06D, C06N, C06H
 with sigma for 1-2 distances of 0.01 and sigma for 1-3 distances of 0.02
 C1, C06D, C06N, C06H
 with sigma for 1-2 distances of 0.01 and sigma for 1-3 distances of 0.02
6.a Secondary CH2 refined with riding coordinates:
 C028(H02A,H02B), C02M(H02C,H02D), C02Y(H02E,H02F), C031(H03Q,H03R), C036(H03A,
 H03B), C03D(H03C,H03D), C03E(H03E,H03F), C03H(H03S,H03U), C03I(H03W,H03X),
 C03J(H03G,H03H), C03K(H03I,H03J), C03L(H03K,H03L), C03N(H03Y,H), C03O(H03M,
 H03N), C03P(H03Z,HA), C03U(H03,HB), C03W(H03O,H03P), C03X(H8,HC), C041(H04A,
 H04B), C042(H04C,H04D), C045(H04E,H04F), C046(H04G,H04H), C047(H04I,H04J),
 C048(H04K,H04L), C049(H04M,H04N), C04A(H04O,H04P), C04B(H04Q,H04R), C04C(H10,
 HD), C04G(H14,HE), C04J(H04U,H04V), C04K(H15,HF), C04M(H04Z,HG), C04N(H04,HH),
 C04O(H1,HI), C04P(H2,HJ), C04Q(H16,HK), C04R(H3,HL), C04U(H17,HO), C04V(H18,
 HP), C04W(H6,HQ), C04X(H19,HR), C04Y(H20,HS), C04Z(H21,HT), C050(H22,HU),
 C051(H05A,H05B), C052(H05C,H05D), C054(H23,HV), C055(H24,HW), C056(H05E,H05F),
 C059(H26,HZ), C05E(H30,H51), C05F(H05J,H05K), C05H(H05O,H05P), C05I(H05Q,H05R),
  C05K(H31,H52), C05L(H32,H53), C05M(H33,H54), C05N(H34,H55), C05P(H35,H56),
 C05Q(H36,H57), C05U(H38,H60), C05W(H39,H63), C05X(H05,H64), C062(H06A,H06B),
 C064(H06C,H06D), C066(H06E,H06F), C06A(H41,H76), C06D(H42,H77), C06F(H43,H78),
 C06I(H06S,H06T), C06N(H47,H85), C1(H1A,H1B)
6.b Aromatic/amide H refined with riding coordinates:
 C01W(H01W), C02K(H02K), C02L(H02L), C032(H032), C038(H038), C039(H039),
 C03T(H03T), C03V(H03V), C03Z(H9), C043(H043), C04D(H11), C04E(H12), C04F(H13),
 C04H(H04S), C04I(H04T), C04T(H5), C053(H053), C05B(H28), C05C(H29), C05O(H05V)
6.c Idealised Me refined as rotating group:
 C04L(H04W,H04X,H04Y), C04S(H4,HM,HN), C058(H25,HX,HY), C05A(H27,H49,H50),
 C05D(H05G,H05H,H05I), C05G(H05L,H05M,H05N), C05J(H05S,H05T,H05U), C05R(H37,H58,
 H59), C05S(H05W,H05X,H05Y), C05V(H05Z,H61,H62), C05Y(H7,H65,H66), C05Z(H40,H67,
 H68), C061(H06U,H06V,H06W), C063(H06X,H06Y,H69), C065(H06Z,H70,H71), C067(H48,
 H72,H73), C068(H06,H74,H75), C069(H06G,H06H,H06I), C06B(H06J,H06K,H06L),
 C06E(H06M,H06N,H06O), C06G(H06P,H06Q,H06R), C06H(H44,H79,H80), C06J(H45,H81,
 H82), C06K(H46,H83,H84), C5(H5A,H5B,H5C)
;
_olex2_submission_special_instructions 'No special instructions were received'
_oxdiff_exptl_absorpt_empirical_details
;
Empirical correction (ABSPACK) includes:
- Absorption correction using spherical harmonics
- Frame scaling
;
_oxdiff_exptl_absorpt_empirical_full_max 3.493
_oxdiff_exptl_absorpt_empirical_full_min 0.489

loop_
_space_group_symop_operation_xyz
'x, y, z'
'-x, -y, -z'

loop_
_atom_site_label
_atom_site_type_symbol
_atom_site_fract_x
_atom_site_fract_y
_atom_site_fract_z
_atom_site_U_iso_or_equiv
_atom_site_adp_type
_atom_site_occupancy
_atom_site_site_symmetry_order
_atom_site_calc_flag
_atom_site_refinement_flags_posn
_atom_site_refinement_flags_adp
_atom_site_refinement_flags_occupancy
_atom_site_disorder_assembly
_atom_site_disorder_group
Pt01 Pt 0.62365(2) 0.85974(2) 0.47004(2) 0.01862(8) Uani 1 1 d . . . . .
Pt02 Pt 0.59416(2) 0.68855(2) 1.08166(2) 0.02260(8) Uani 1 1 d . . . . .
Se03 Se 0.99971(3) 0.64399(3) 0.47356(3) 0.02554(14) Uani 1 1 d . . . . .
Se04 Se 0.67424(4) 0.53006(3) 0.61151(3) 0.02512(14) Uani 1 1 d . . . . .
Se05 Se 0.84942(4) 0.67284(3) 0.68458(3) 0.02649(14) Uani 1 1 d . . . . .
Se06 Se 0.46060(4) 0.65574(3) 0.73982(3) 0.02840(15) Uani 1 1 d . . . . .
Se07 Se 1.03194(4) 0.69756(3) 0.86817(3) 0.03287(16) Uani 1 1 d . . . . .
Se08 Se 0.58514(4) 0.97244(3) 0.86862(3) 0.03151(15) Uani 1 1 d . . . . .
Se09 Se 0.73094(4) 0.82680(3) 0.77328(3) 0.03391(16) Uani 1 1 d . . . . .
Se0A Se 0.94003(4) 0.88960(3) 0.91655(3) 0.03225(16) Uani 1 1 d . . . . .
Cl0B Cl 0.60761(10) 0.96221(6) 0.47713(6) 0.0309(3) Uani 1 1 d . . . . .
P0C P 0.65353(8) 0.76263(6) 0.45280(5) 0.0190(3) Uani 1 1 d . . . . .
P0D P 0.62248(8) 0.85220(6) 0.56310(5) 0.0187(3) Uani 1 1 d . . . . .
Cl0E Cl 0.56103(10) 0.59076(6) 1.10152(6) 0.0330(3) Uani 1 1 d . . . . .
Cl0F Cl 0.63289(10) 0.87292(6) 0.37254(5) 0.0313(3) Uani 1 1 d . . . . .
P0G P 0.66603(9) 0.66023(6) 0.99650(6) 0.0224(3) Uani 1 1 d . . . . .
P0H P 0.62284(9) 0.78387(6) 1.06906(6) 0.0243(3) Uani 1 1 d . . . . .
Cl0I Cl 0.51270(10) 0.71116(7) 1.16945(6) 0.0359(3) Uani 1 1 d . . . . .
O00J O 0.9949(2) 0.51695(18) 0.56206(18) 0.0288(9) Uani 1 1 d . . . . .
O00K O 0.4915(2) 0.60064(19) 0.58549(18) 0.0292(9) Uani 1 1 d . . . . .
O00L O 0.4340(3) 0.8366(2) 1.0333(2) 0.0408(11) Uani 1 1 d . . . . .
O00M O 0.4209(2) 0.83697(18) 0.59311(17) 0.0264(9) Uani 1 1 d . . . . .
O00N O 0.8397(3) 0.5937(2) 1.04160(18) 0.0350(10) Uani 1 1 d . . . . .
O00O O 0.8312(2) 0.81724(18) 0.38290(17) 0.0271(9) Uani 1 1 d . . . . .
O00P O 0.8091(3) 0.74499(19) 1.09067(17) 0.0308(9) Uani 1 1 d . . . . .
O00Q O 0.9745(3) 0.7609(2) 0.38698(18) 0.0320(9) Uani 1 1 d . . . . .
O00R O 0.4867(2) 0.69222(18) 0.51725(18) 0.0263(8) Uani 1 1 d . . . . .
O00S O 0.8599(3) 0.46937(19) 0.61095(19) 0.0329(10) Uani 1 1 d . . . . .
O00T O 0.7538(3) 0.57349(18) 0.77574(17) 0.0289(9) Uani 1 1 d . . . . .
O00U O 0.9224(2) 0.7861(2) 0.5855(2) 0.0343(10) Uani 1 1 d . . . . .
O00V O 0.8376(2) 0.85751(19) 0.54225(19) 0.0326(10) Uani 1 1 d . . . . .
O00W O 0.9409(3) 0.7850(2) 1.0293(2) 0.0363(10) Uani 1 1 d . . . . .
O00X O 0.5914(3) 0.57137(19) 0.80739(17) 0.0316(9) Uani 1 1 d . . . . .
O00Y O 0.3530(2) 0.75411(19) 0.6602(2) 0.0337(10) Uani 1 1 d . . . . .
O00Z O 0.9013(3) 0.9901(2) 0.80554(19) 0.0395(11) Uani 1 1 d . . . . .
O010 O 0.9363(3) 0.8440(2) 0.71351(19) 0.0419(12) Uani 1 1 d . . . . .
O011 O 1.0548(3) 0.78263(19) 0.74960(19) 0.0356(10) Uani 1 1 d . . . . .
O012 O 0.5156(3) 0.7198(2) 0.93758(19) 0.0361(10) Uani 1 1 d . . . . .
O013 O 0.7547(3) 1.0222(2) 0.79258(18) 0.0366(10) Uani 1 1 d . . . . .
O014 O 0.9756(3) 0.6028(3) 0.9894(2) 0.0530(14) Uani 1 1 d . . . . .
O015 O 0.4249(3) 0.9100(2) 0.95292(19) 0.0352(10) Uani 1 1 d . . . . .
O016 O 0.5384(3) 0.7928(3) 0.8483(2) 0.0486(13) Uani 1 1 d . . . . .
C017 C 0.7703(3) 0.7025(2) 0.4860(2) 0.0208(11) Uani 1 1 d . . . . .
C018 C 0.8315(3) 0.7688(2) 0.4171(2) 0.0209(11) Uani 1 1 d . . . . .
C019 C 0.7281(3) 0.7307(2) 0.6464(2) 0.0211(11) Uani 1 1 d . . . . .
C01A C 0.6813(3) 0.7687(2) 0.6199(2) 0.0218(11) Uani 1 1 d . . . . .
C01B C 0.5598(3) 0.6730(2) 0.5274(2) 0.0206(11) Uani 1 1 d . . . . .
C01C C 0.7617(3) 0.7470(2) 0.4476(2) 0.0231(11) Uani 1 1 d . . . . .
C01D C 0.8433(3) 0.6777(2) 0.4918(2) 0.0218(11) Uani 1 1 d . . . . .
C01E C 0.6273(3) 0.7022(2) 0.5046(2) 0.0218(11) Uani 1 1 d . . . . .
C01F C 0.9127(3) 0.6951(3) 0.4590(2) 0.0246(12) Uani 1 1 d . . . . .
C01G C 0.7955(4) 0.6975(3) 0.9335(2) 0.0232(11) Uani 1 1 d . . . . .
C01H C 0.6994(3) 0.6788(2) 0.5162(2) 0.0209(11) Uani 1 1 d . . . . .
C01I C 0.7038(3) 0.6290(2) 0.5489(2) 0.0210(11) Uani 1 1 d . . . . .
C01J C 0.8515(4) 0.9247(3) 0.8873(2) 0.0269(12) Uani 1 1 d . . . . .
C01K C 0.4702(3) 0.7979(2) 0.6157(2) 0.0217(11) Uani 1 1 d . . . . .
C01L C 0.5972(3) 0.7625(3) 0.6313(2) 0.0221(11) Uani 1 1 d . . . . .
C01M C 0.6465(4) 0.8550(3) 0.9823(2) 0.0274(12) Uani 1 1 d . . . . .
C01N C 0.9232(3) 0.6012(3) 0.5269(2) 0.0243(12) Uani 1 1 d . . . . .
C01O C 0.6402(4) 0.8958(3) 0.9405(2) 0.0299(13) Uani 1 1 d . . . . .
C01P C 0.7115(3) 0.8136(2) 0.5830(2) 0.0219(11) Uani 1 1 d . . . . .
C01Q C 0.8488(4) 0.6281(3) 0.5275(2) 0.0248(12) Uani 1 1 d . . . . .
C01R C 0.6019(3) 0.9179(2) 0.6094(2) 0.0229(11) Uani 1 1 d . . . . .
C01S C 0.6372(3) 0.5994(2) 0.5736(2) 0.0222(11) Uani 1 1 d . . . . .
C01T C 0.7233(4) 0.8382(3) 0.9927(2) 0.0253(12) Uani 1 1 d . . . . .
C01U C 0.8550(4) 0.5239(3) 0.5859(2) 0.0251(12) Uani 1 1 d . . . . .
C01V C 0.8416(4) 0.6318(3) 0.9979(2) 0.0278(12) Uani 1 1 d . . . . .
C01W C 0.6472(4) 0.9269(3) 0.6500(3) 0.0279(12) Uani 1 1 d . . . . .
H01W H 0.6923 0.9012 0.6516 0.034 Uiso 1 1 calc R U . . .
C01X C 0.9270(3) 0.5491(3) 0.5581(2) 0.0234(12) Uani 1 1 d . . . . .
C01Y C 0.6107(4) 0.6837(3) 0.6965(2) 0.0259(12) Uani 1 1 d . . . . .
C01Z C 0.5633(3) 0.6220(2) 0.5638(2) 0.0228(11) Uani 1 1 d . . . . .
C020 C 0.7801(3) 0.6042(2) 0.5546(2) 0.0188(10) Uani 1 1 d . . . . .
C021 C 0.7825(3) 0.5516(3) 0.5838(2) 0.0231(11) Uani 1 1 d . . . . .
C022 C 0.8719(4) 0.7050(3) 0.9053(2) 0.0263(12) Uani 1 1 d . . . . .
C023 C 0.8014(4) 0.7837(3) 1.0485(2) 0.0290(13) Uani 1 1 d . . . . .
C024 C 0.7082(4) 0.9189(3) 0.9080(3) 0.0305(13) Uani 1 1 d . . . . .
C025 C 0.4332(3) 0.7546(3) 0.6549(2) 0.0250(12) Uani 1 1 d D . . . .
C026 C 0.7938(4) 0.8170(3) 0.5740(2) 0.0249(12) Uani 1 1 d . . . . .
C027 C 0.9079(3) 0.7421(3) 0.4216(2) 0.0233(11) Uani 1 1 d . . . . .
C028 C 0.3749(4) 0.8766(3) 0.5125(3) 0.0305(13) Uani 1 1 d . . . . .
H02A H 0.4076 0.9110 0.5143 0.037 Uiso 1 1 calc R U . . .
H02B H 0.3217 0.8862 0.5361 0.037 Uiso 1 1 calc R U . . .
C029 C 0.5667(4) 0.9156(3) 0.9294(2) 0.0287(13) Uani 1 1 d . . . . .
C02A C 0.8872(4) 0.7416(3) 0.8565(2) 0.0278(12) Uani 1 1 d . . . . .
C02B C 0.8102(3) 0.7336(3) 0.6377(2) 0.0242(12) Uani 1 1 d . . . . .
C02C C 0.5618(4) 0.7216(3) 0.6687(2) 0.0245(12) Uani 1 1 d . . . . .
C02D C 0.7273(4) 0.7993(2) 1.0366(2) 0.0245(12) Uani 1 1 d . . . . .
C02E C 0.5516(3) 0.8021(2) 0.6040(2) 0.0209(11) Uani 1 1 d . . . . .
C02F C 0.6222(4) 0.6079(3) 0.7644(2) 0.0270(12) Uani 1 1 d . . . . .
C02G C 0.6830(4) 0.7819(3) 0.8390(2) 0.0293(13) Uani 1 1 d . . . . .
C02H C 0.9372(4) 0.6755(3) 0.9216(2) 0.0275(12) Uani 1 1 d . . . . .
C02I C 0.8423(4) 0.9662(3) 0.8438(2) 0.0311(13) Uani 1 1 d . . . . .
C02J C 0.7403(4) 0.6521(3) 0.7117(2) 0.0260(12) Uani 1 1 d . . . . .
C02K C 0.6359(4) 0.8059(3) 1.1805(3) 0.0336(14) Uani 1 1 d . . . . .
H02K H 0.6526 0.7652 1.1810 0.040 Uiso 1 1 calc R U . . .
C02L C 0.5353(4) 0.9552(3) 0.6072(2) 0.0265(12) Uani 1 1 d . . . . .
H02L H 0.5036 0.9488 0.5798 0.032 Uiso 1 1 calc R U . . .
C02M C 0.7689(4) 0.5923(3) 1.0849(3) 0.0346(14) Uani 1 1 d . . . . .
H02C H 0.7236 0.5798 1.0687 0.042 Uiso 1 1 calc R U . . .
H02D H 0.7549 0.6318 1.1026 0.042 Uiso 1 1 calc R U . . .
C02N C 0.8721(4) 0.8062(3) 1.0145(3) 0.0290(13) Uani 1 1 d . . . . .
C02O C 0.7303(4) 0.7241(3) 0.9116(2) 0.0247(12) Uani 1 1 d . . . . .
C02P C 0.7905(4) 0.8614(3) 0.9612(2) 0.0286(13) Uani 1 1 d . . . . .
C02Q C 0.4812(3) 0.7164(3) 0.6816(2) 0.0244(12) Uani 1 1 d . . . . .
C02R C 0.5738(4) 0.6445(3) 0.7362(2) 0.0279(13) Uani 1 1 d . . . . .
C02S C 0.7636(4) 0.9837(3) 0.8356(2) 0.0288(13) Uani 1 1 d . . . . .
C02T C 0.7073(4) 0.6116(3) 0.7506(2) 0.0264(12) Uani 1 1 d . . . . .
C02U C 0.7827(4) 0.9027(3) 0.9176(2) 0.0276(12) Uani 1 1 d . . . . .
C02V C 0.7762(4) 0.6604(3) 0.9802(2) 0.0258(12) Uani 1 1 d . . . . .
C02W C 0.5802(4) 0.8308(3) 1.0172(2) 0.0264(12) Uani 1 1 d . . . . .
C02X C 0.8657(4) 0.8465(3) 0.9712(2) 0.0291(13) Uani 1 1 d . . . . .
C02Y C 0.6413(5) 1.1227(3) 0.7785(3) 0.0413(16) Uani 1 1 d . . . . .
H02E H 0.6231 1.1352 0.8185 0.050 Uiso 1 1 calc R U . . .
H02F H 0.6245 1.0820 0.7748 0.050 Uiso 1 1 calc R U . . .
C02Z C 0.9223(4) 0.6384(3) 0.9677(3) 0.0321(13) Uani 1 1 d . . . . .
C030 C 0.6456(4) 0.5877(3) 0.9720(2) 0.0264(12) Uani 1 1 d . . . . .
C031 C 0.9815(4) 0.9831(3) 0.8132(3) 0.0377(15) Uani 1 1 d . . . . .
H03Q H 1.0177 0.9886 0.7764 0.045 Uiso 1 1 calc R U . . .
H03R H 0.9916 0.9423 0.8260 0.045 Uiso 1 1 calc R U . . .
C032 C 0.5693(4) 0.5793(3) 0.9643(3) 0.0314(13) Uani 1 1 d . . . . .
H032 H 0.5292 0.6102 0.9737 0.038 Uiso 1 1 calc R U . . .
C033 C 0.9634(4) 0.7456(3) 0.8294(3) 0.0293(13) Uani 1 1 d . . . . .
C034 C 0.5059(4) 0.8510(3) 1.0059(2) 0.0295(13) Uani 1 1 d . . . . .
C035 C 0.8238(4) 0.7690(3) 0.8369(2) 0.0284(13) Uani 1 1 d . . . . .
C036 C 0.4121(4) 0.8242(3) 0.5372(3) 0.0315(13) Uani 1 1 d . . . . .
H03A H 0.3785 0.7900 0.5375 0.038 Uiso 1 1 calc R U . . .
H03B H 0.4649 0.8136 0.5134 0.038 Uiso 1 1 calc R U . . .
C037 C 0.6548(4) 0.7094(3) 0.9373(2) 0.0263(12) Uani 1 1 d . . . . .
C038 C 0.5157(4) 1.0019(3) 0.6455(3) 0.0310(13) Uani 1 1 d . . . . .
H038 H 0.4709 1.0279 0.6439 0.037 Uiso 1 1 calc R U . . .
C039 C 0.5836(5) 0.8883(3) 1.1334(3) 0.0391(16) Uani 1 1 d . . . . .
H039 H 0.5648 0.9043 1.1017 0.047 Uiso 1 1 calc R U . . .
C03A C 0.4999(4) 0.8940(3) 0.9622(3) 0.0309(13) Uani 1 1 d . . . . .
C03B C 0.8444(3) 0.7766(3) 0.6003(2) 0.0252(12) Uani 1 1 d . . . . .
C03C C 0.6277(4) 0.7310(2) 0.3897(2) 0.0241(12) Uani 1 1 d . . . . .
C03D C 0.8408(5) 0.8605(3) 0.2915(3) 0.0407(16) Uani 1 1 d . . . . .
H03C H 0.8004 0.8911 0.3094 0.049 Uiso 1 1 calc R U . . .
H03D H 0.8320 0.8534 0.2527 0.049 Uiso 1 1 calc R U . . .
C03E C 0.8277(4) 0.8041(3) 0.3246(3) 0.0329(14) Uani 1 1 d . . . . .
H03E H 0.7752 0.7893 0.3223 0.039 Uiso 1 1 calc R U . . .
H03F H 0.8693 0.7733 0.3089 0.039 Uiso 1 1 calc R U . . .
C03F C 0.6917(4) 0.6881(3) 0.6850(2) 0.0249(12) Uani 1 1 d . . . . .
C03G C 0.6098(4) 0.8298(3) 1.1332(2) 0.0302(13) Uani 1 1 d . . . . .
C03H C 1.0152(4) 0.8060(3) 1.0001(3) 0.0385(15) Uani 1 1 d . . . . .
H03S H 1.0150 0.8495 1.0043 0.046 Uiso 1 1 calc R U . . .
H03U H 1.0231 0.7963 0.9592 0.046 Uiso 1 1 calc R U . . .
C03I C 1.1294(5) 0.8406(4) 0.8051(3) 0.0474(18) Uani 1 1 d . . . . .
H03W H 1.0871 0.8349 0.8388 0.057 Uiso 1 1 calc R U . . .
H03X H 1.1486 0.8807 0.8081 0.057 Uiso 1 1 calc R U . . .
C03J C 0.4909(4) 0.5450(3) 0.6148(3) 0.0326(14) Uani 1 1 d . . . . .
H03G H 0.5207 0.5474 0.6459 0.039 Uiso 1 1 calc R U . . .
H03H H 0.5166 0.5131 0.5884 0.039 Uiso 1 1 calc R U . . .
C03K C 0.5522(5) 0.5222(3) 0.7909(3) 0.0397(16) Uani 1 1 d . . . . .
H03I H 0.5211 0.5348 0.7620 0.048 Uiso 1 1 calc R U . . .
H03J H 0.5151 0.5075 0.8241 0.048 Uiso 1 1 calc R U . . .
C03L C 0.7984(4) 0.8989(3) 0.5098(2) 0.0270(12) Uani 1 1 d . . . . .
H03K H 0.7552 0.9222 0.5350 0.032 Uiso 1 1 calc R U . . .
H03L H 0.7750 0.8776 0.4817 0.032 Uiso 1 1 calc R U . . .
C03M C 0.8347(4) 0.8033(3) 0.7880(2) 0.0326(14) Uani 1 1 d . . . . .
C03N C 0.4268(5) 0.7876(3) 1.0714(3) 0.0450(18) Uani 1 1 d . . . . .
H03Y H 0.4527 0.7954 1.1037 0.054 Uiso 1 1 calc R U . . .
H H 0.4521 0.7510 1.0517 0.054 Uiso 1 1 calc R U . . .
C03O C 0.3518(4) 0.5294(3) 0.5963(3) 0.0371(15) Uani 1 1 d . . . . .
H03M H 0.3521 0.5677 0.5764 0.045 Uiso 1 1 calc R U . . .
H03N H 0.2968 0.5241 0.6167 0.045 Uiso 1 1 calc R U . . .
C03P C 0.8772(5) 0.8880(3) 0.7010(3) 0.0411(16) Uani 1 1 d . . . . .
H03Z H 0.8481 0.9072 0.7365 0.049 Uiso 1 1 calc R U . . .
HA H 0.8383 0.8687 0.6827 0.049 Uiso 1 1 calc R U . . .
C03Q C 0.9788(4) 0.7810(3) 0.7808(2) 0.0306(13) Uani 1 1 d . . . . .
C03R C 0.6978(4) 0.9604(3) 0.8672(2) 0.0317(14) Uani 1 1 d . . . . .
C03S C 0.7447(4) 0.7589(3) 0.8638(2) 0.0277(12) Uani 1 1 d . . . . .
C03T C 0.5609(4) 1.0109(3) 0.6856(3) 0.0375(15) Uani 1 1 d . . . . .
H03T H 0.5469 1.0430 0.7116 0.045 Uiso 1 1 calc R U . . .
C03U C 0.7890(5) 0.5476(3) 1.1280(3) 0.0418(17) Uani 1 1 d . . . . .
H03 H 0.7980 0.5078 1.1102 0.050 Uiso 1 1 calc R U . . .
HB H 0.8390 0.5579 1.1393 0.050 Uiso 1 1 calc R U . . .
C03V C 0.5572(4) 0.7484(3) 0.3737(3) 0.0359(15) Uani 1 1 d . . . . .
H03V H 0.5235 0.7791 0.3939 0.043 Uiso 1 1 calc R U . . .
C03W C 0.4532(4) 0.6530(3) 0.4820(3) 0.0289(13) Uani 1 1 d . . . . .
H03O H 0.4637 0.6113 0.4921 0.035 Uiso 1 1 calc R U . . .
H03P H 0.4776 0.6584 0.4416 0.035 Uiso 1 1 calc R U . . .
C03X C 0.8324(4) 0.7724(3) 1.1394(3) 0.0351(14) Uani 1 1 d . . . . .
H8 H 0.7935 0.8050 1.1550 0.042 Uiso 1 1 calc R U . . .
HC H 0.8854 0.7888 1.1281 0.042 Uiso 1 1 calc R U . . .
C03Y C 0.5914(4) 0.7315(3) 0.9131(2) 0.0299(13) Uani 1 1 d . . . . .
C03Z C 0.7038(4) 0.5416(3) 0.9612(3) 0.0345(14) Uani 1 1 d . . . . .
H9 H 0.7560 0.5466 0.9675 0.041 Uiso 1 1 calc R U . . .
C040 C 0.9136(4) 0.8110(3) 0.7611(2) 0.0305(13) Uani 1 1 d . . . . .
C041 C 0.4052(4) 0.5315(3) 0.6387(3) 0.0337(14) Uani 1 1 d . . . . .
H04A H 0.4050 0.4929 0.6581 0.040 Uiso 1 1 calc R U . . .
H04B H 0.3824 0.5620 0.6676 0.040 Uiso 1 1 calc R U . . .
C042 C 0.7751(4) 0.5983(3) 0.8259(2) 0.0332(14) Uani 1 1 d . . . . .
H04C H 0.7301 0.5965 0.8585 0.040 Uiso 1 1 calc R U . . .
H04D H 0.7876 0.6402 0.8195 0.040 Uiso 1 1 calc R U . . .
C043 C 0.6371(4) 0.8426(3) 1.2269(3) 0.0380(15) Uani 1 1 d . . . . .
H043 H 0.6555 0.8271 1.2590 0.046 Uiso 1 1 calc R U . . .
C044 C 0.6057(4) 0.7696(3) 0.8640(3) 0.0345(14) Uani 1 1 d . . . . .
C045 C 0.9781(4) 0.7453(3) 0.6052(3) 0.0385(15) Uani 1 1 d . . . . .
H04E H 0.9656 0.7040 0.5986 0.046 Uiso 1 1 calc R U . . .
H04F H 0.9754 0.7510 0.6463 0.046 Uiso 1 1 calc R U . . .
C046 C 0.8655(5) 0.4701(3) 0.6687(3) 0.0421(17) Uani 1 1 d . . . . .
H04G H 0.8177 0.4906 0.6918 0.051 Uiso 1 1 calc R U . . .
H04H H 0.9130 0.4907 0.6739 0.051 Uiso 1 1 calc R U . . .
C047 C 0.9222(4) 0.5711(3) 0.7955(3) 0.0413(16) Uani 1 1 d . . . . .
H04I H 0.9335 0.6136 0.7941 0.050 Uiso 1 1 calc R U . . .
H04J H 0.9145 0.5593 0.7575 0.050 Uiso 1 1 calc R U . . .
C048 C 0.2339(4) 0.7011(3) 0.6698(3) 0.0348(14) Uani 1 1 d . . . . .
H04K H 0.2359 0.6987 0.6285 0.042 Uiso 1 1 calc R U . . .
H04L H 0.2048 0.7387 0.6840 0.042 Uiso 1 1 calc R U . . .
C049 C 0.8463(4) 0.5630(3) 0.8379(3) 0.0351(14) Uani 1 1 d . . . . .
H04M H 0.8350 0.5205 0.8388 0.042 Uiso 1 1 calc R U . . .
H04N H 0.8546 0.5741 0.8759 0.042 Uiso 1 1 calc R U . . .
C04A C 0.3164(4) 0.7006(3) 0.6807(3) 0.0379(15) Uani 1 1 d . . . . .
H04O H 0.3150 0.6970 0.7219 0.045 Uiso 1 1 calc R U . . .
H04P H 0.3481 0.6660 0.6615 0.045 Uiso 1 1 calc R U . . .
C04B C 1.0656(5) 0.5464(3) 0.5572(4) 0.052(2) Uani 1 1 d . . . . .
H04Q H 1.0574 0.5807 0.5834 0.063 Uiso 1 1 calc R U . . .
H04R H 1.0821 0.5609 0.5181 0.063 Uiso 1 1 calc R U . . .
C04C C 0.7303(5) 1.1218(3) 0.7645(4) 0.0496(19) Uani 1 1 d . . . . .
H10 H 0.7469 1.1627 0.7673 0.060 Uiso 1 1 calc R U . . .
HD H 0.7485 1.1086 0.7247 0.060 Uiso 1 1 calc R U . . .
C04D C 0.5845(5) 0.9242(3) 1.1803(3) 0.0479(19) Uani 1 1 d . . . . .
H11 H 0.5664 0.9646 1.1803 0.057 Uiso 1 1 calc R U . . .
C04E C 0.5511(4) 0.5262(3) 0.9432(3) 0.0358(15) Uani 1 1 d . . . . .
H12 H 0.4990 0.5211 0.9369 0.043 Uiso 1 1 calc R U . . .
C04F C 0.6082(5) 0.4805(3) 0.9310(3) 0.0394(16) Uani 1 1 d . . . . .
H13 H 0.5958 0.4442 0.9159 0.047 Uiso 1 1 calc R U . . .
C04G C 1.1981(5) 0.7954(4) 0.8068(4) 0.0515(19) Uani 1 1 d . . . . .
H14 H 1.1807 0.7552 0.8011 0.062 Uiso 1 1 calc R U . . .
HE H 1.2427 0.8031 0.7753 0.062 Uiso 1 1 calc R U . . .
C04H C 0.6765(4) 0.6859(3) 0.3597(3) 0.0343(14) Uani 1 1 d . . . . .
H04S H 0.7247 0.6734 0.3710 0.041 Uiso 1 1 calc R U . . .
C04I C 0.6265(4) 0.9736(3) 0.6885(3) 0.0381(15) Uani 1 1 d . . . . .
H04T H 0.6572 0.9798 0.7165 0.046 Uiso 1 1 calc R U . . .
C04J C 1.0605(5) 0.7575(4) 0.5724(4) 0.052(2) Uani 1 1 d . . . . .
H04U H 1.0988 0.7257 0.5803 0.063 Uiso 1 1 calc R U . . .
H04V H 1.0601 0.7562 0.5314 0.063 Uiso 1 1 calc R U . . .
C04K C 1.0573(4) 0.6015(4) 0.9656(3) 0.0474(18) Uani 1 1 d . . . . .
H15 H 1.0793 0.6397 0.9724 0.057 Uiso 1 1 calc R U . . .
HF H 1.0659 0.5946 0.9243 0.057 Uiso 1 1 calc R U . . .
C04L C 0.1062(5) 0.6467(4) 0.6870(4) 0.053(2) Uani 1 1 d . . . . .
H04W H 0.0761 0.6841 0.6990 0.079 Uiso 1 1 calc R U . . .
H04X H 0.0793 0.6139 0.7078 0.079 Uiso 1 1 calc R U . . .
H04Y H 0.1094 0.6407 0.6463 0.079 Uiso 1 1 calc R U . . .
C04M C 1.0137(5) 0.8061(3) 0.4119(4) 0.052(2) Uani 1 1 d . . . . .
H04Z H 1.0119 0.7981 0.4525 0.062 Uiso 1 1 calc R U . . .
HG H 0.9874 0.8455 0.4083 0.062 Uiso 1 1 calc R U . . .
C04N C 1.1286(4) 0.5035(4) 0.5715(4) 0.0476(19) Uani 1 1 d . . . . .
H04 H 1.1393 0.4717 0.5425 0.057 Uiso 1 1 calc R U . . .
HH H 1.1782 0.5246 0.5690 0.057 Uiso 1 1 calc R U . . .
C04O C 0.3649(4) 0.6676(3) 0.4914(3) 0.0376(15) Uani 1 1 d . . . . .
H1 H 0.3552 0.7084 0.4785 0.045 Uiso 1 1 calc R U . . .
HI H 0.3421 0.6659 0.5324 0.045 Uiso 1 1 calc R U . . .
C04P C 0.6149(5) 0.4718(3) 0.7662(3) 0.0429(17) Uani 1 1 d . . . . .
H2 H 0.6552 0.4877 0.7356 0.051 Uiso 1 1 calc R U . . .
HJ H 0.6424 0.4566 0.7963 0.051 Uiso 1 1 calc R U . . .
C04Q C 1.0934(5) 0.8380(3) 0.7532(3) 0.0450(18) Uani 1 1 d . . . . .
H16 H 1.0539 0.8716 0.7539 0.054 Uiso 1 1 calc R U . . .
HK H 1.1356 0.8419 0.7191 0.054 Uiso 1 1 calc R U . . .
C04R C 0.3658(5) 0.8678(3) 0.4520(3) 0.0421(16) Uani 1 1 d . . . . .
H3 H 0.3438 0.8288 0.4486 0.051 Uiso 1 1 calc R U . . .
HL H 0.4191 0.8671 0.4272 0.051 Uiso 1 1 calc R U . . .
C04S C 0.3129(5) 0.9150(4) 0.4312(3) 0.0443(17) Uani 1 1 d . . . . .
H4 H 0.2598 0.9158 0.4552 0.066 Uiso 1 1 calc R U . . .
HM H 0.3092 0.9060 0.3920 0.066 Uiso 1 1 calc R U . . .
HN H 0.3355 0.9536 0.4328 0.066 Uiso 1 1 calc R U . . .
C04T C 0.6552(5) 0.6591(3) 0.3139(3) 0.0443(17) Uani 1 1 d . . . . .
H5 H 0.6892 0.6285 0.2938 0.053 Uiso 1 1 calc R U . . .
C04U C 0.4704(5) 0.6900(4) 0.9026(3) 0.0498(19) Uani 1 1 d . . . . .
H17 H 0.4987 0.6523 0.8878 0.060 Uiso 1 1 calc R U . . .
HO H 0.4630 0.7152 0.8702 0.060 Uiso 1 1 calc R U . . .
C04V C 1.0979(5) 0.5518(4) 0.9933(4) 0.054(2) Uani 1 1 d . . . . .
H18 H 1.0824 0.5137 0.9801 0.065 Uiso 1 1 calc R U . . .
HP H 1.1561 0.5536 0.9804 0.065 Uiso 1 1 calc R U . . .
C04W C 0.8602(4) 0.9389(3) 0.4803(3) 0.0409(16) Uani 1 1 d . . . . .
H6 H 0.8806 0.9615 0.5091 0.049 Uiso 1 1 calc R U . . .
HQ H 0.9053 0.9145 0.4583 0.049 Uiso 1 1 calc R U . . .
C04X C 0.9185(5) 0.9336(3) 0.6621(3) 0.0437(17) Uani 1 1 d . . . . .
H19 H 0.9478 0.9143 0.6267 0.052 Uiso 1 1 calc R U . . .
HR H 0.9573 0.9529 0.6805 0.052 Uiso 1 1 calc R U . . .
C04Y C 0.9997(5) 1.0258(3) 0.8552(3) 0.0467(18) Uani 1 1 d . . . . .
H20 H 0.9649 1.0194 0.8924 0.056 Uiso 1 1 calc R U . . .
HS H 0.9878 1.0666 0.8432 0.056 Uiso 1 1 calc R U . . .
C04Z C 0.3394(5) 0.7812(4) 1.0916(3) 0.0456(18) Uani 1 1 d . . . . .
H21 H 0.3160 0.7711 1.0587 0.055 Uiso 1 1 calc R U . . .
HT H 0.3148 0.8200 1.1066 0.055 Uiso 1 1 calc R U . . .
C050 C 0.8345(5) 0.7241(3) 1.1832(3) 0.0375(15) Uani 1 1 d . . . . .
H22 H 0.8373 0.7426 1.2199 0.045 Uiso 1 1 calc R U . . .
HU H 0.7845 0.7032 1.1883 0.045 Uiso 1 1 calc R U . . .
C051 C 0.8284(5) 0.9816(4) 0.4411(4) 0.053(2) Uani 1 1 d . . . . .
H05A H 0.7829 1.0056 0.4629 0.063 Uiso 1 1 calc R U . . .
H05B H 0.8089 0.9590 0.4119 0.063 Uiso 1 1 calc R U . . .
C052 C 0.8722(6) 0.4047(4) 0.6859(4) 0.053(2) Uani 1 1 d . . . . .
H05C H 0.8272 0.3841 0.6762 0.064 Uiso 1 1 calc R U . . .
H05D H 0.9219 0.3858 0.6639 0.064 Uiso 1 1 calc R U . . .
C053 C 0.5853(5) 0.6763(3) 0.2971(3) 0.0469(18) Uani 1 1 d . . . . .
H053 H 0.5711 0.6582 0.2653 0.056 Uiso 1 1 calc R U . . .
C054 C 0.3918(5) 0.9646(3) 0.9794(4) 0.0487(19) Uani 1 1 d . . . . .
H23 H 0.4250 0.9973 0.9636 0.058 Uiso 1 1 calc R U . . .
HV H 0.3909 0.9626 1.0206 0.058 Uiso 1 1 calc R U . . .
C055 C 0.3101(5) 0.9755(4) 0.9694(4) 0.0484(18) Uani 1 1 d . . . . .
H24 H 0.3110 0.9719 0.9283 0.058 Uiso 1 1 calc R U . . .
HW H 0.2913 1.0166 0.9812 0.058 Uiso 1 1 calc R U . . .
C056 C 0.9223(5) 0.8844(4) 0.2873(4) 0.056(2) Uani 1 1 d . . . . .
H05E H 0.9321 0.8902 0.3260 0.067 Uiso 1 1 calc R U . . .
H05F H 0.9228 0.9235 0.2689 0.067 Uiso 1 1 calc R U . . .
C058 C 0.6000(5) 1.1638(3) 0.7412(3) 0.0471(18) Uani 1 1 d . . . . .
H25 H 0.6192 1.2037 0.7422 0.071 Uiso 1 1 calc R U . . .
HX H 0.5424 1.1652 0.7553 0.071 Uiso 1 1 calc R U . . .
HY H 0.6119 1.1488 0.7021 0.071 Uiso 1 1 calc R U . . .
C059 C 0.7246(6) 0.5458(4) 1.1796(3) 0.061(2) Uani 1 1 d . . . . .
H26 H 0.6744 0.5362 1.1683 0.074 Uiso 1 1 calc R U . . .
HZ H 0.7164 0.5854 1.1980 0.074 Uiso 1 1 calc R U . . .
C05A C 0.3336(6) 0.6719(4) 1.1135(4) 0.062(2) Uani 1 1 d . . . . .
H27 H 0.3086 0.6681 1.0805 0.092 Uiso 1 1 calc R U . . .
H49 H 0.3114 0.6439 1.1426 0.092 Uiso 1 1 calc R U . . .
H50 H 0.3911 0.6634 1.1021 0.092 Uiso 1 1 calc R U . . .
C05B C 0.6113(5) 0.9017(3) 1.2260(3) 0.0427(17) Uani 1 1 d . . . . .
H28 H 0.6124 0.9266 1.2575 0.051 Uiso 1 1 calc R U . . .
C05C C 0.6835(5) 0.4877(3) 0.9409(3) 0.0445(17) Uani 1 1 d . . . . .
H29 H 0.7222 0.4556 0.9339 0.053 Uiso 1 1 calc R U . . .
C05D C 0.9940(5) 0.5352(4) 0.8093(4) 0.0516(19) Uani 1 1 d . . . . .
H05G H 1.0091 0.5523 0.8427 0.077 Uiso 1 1 calc R U . . .
H05H H 1.0386 0.5363 0.7770 0.077 Uiso 1 1 calc R U . . .
H05I H 0.9802 0.4942 0.8169 0.077 Uiso 1 1 calc R U . . .
C05E C 0.3176(5) 0.7349(4) 1.1371(4) 0.055(2) Uani 1 1 d . . . . .
H30 H 0.2606 0.7410 1.1546 0.066 Uiso 1 1 calc R U . . .
H51 H 0.3488 0.7401 1.1671 0.066 Uiso 1 1 calc R U . . .
C05F C 0.3235(4) 0.6249(4) 0.4598(3) 0.0452(17) Uani 1 1 d . . . . .
H05J H 0.3403 0.6311 0.4185 0.054 Uiso 1 1 calc R U . . .
H05K H 0.3402 0.5838 0.4681 0.054 Uiso 1 1 calc R U . . .
C05G C 0.6348(6) 0.3728(4) 0.7202(4) 0.064(2) Uani 1 1 d . . . . .
H05L H 0.6679 0.3853 0.6847 0.096 Uiso 1 1 calc R U . . .
H05M H 0.6066 0.3380 0.7131 0.096 Uiso 1 1 calc R U . . .
H05N H 0.6685 0.3629 0.7477 0.096 Uiso 1 1 calc R U . . .
C05H C 0.1895(5) 0.6488(4) 0.6991(4) 0.0498(19) Uani 1 1 d . . . . .
H05O H 0.2200 0.6114 0.6859 0.060 Uiso 1 1 calc R U . . .
H05P H 0.1861 0.6522 0.7404 0.060 Uiso 1 1 calc R U . . .
C05I C 0.5758(6) 0.4221(4) 0.7433(4) 0.056(2) Uani 1 1 d . . . . .
H05Q H 0.5348 0.4067 0.7739 0.067 Uiso 1 1 calc R U . . .
H05R H 0.5489 0.4372 0.7129 0.067 Uiso 1 1 calc R U . . .
C05J C 0.3759(5) 0.4799(4) 0.5527(3) 0.052(2) Uani 1 1 d . . . . .
H05S H 0.4296 0.4857 0.5312 0.078 Uiso 1 1 calc R U . . .
H05T H 0.3385 0.4806 0.5268 0.078 Uiso 1 1 calc R U . . .
H05U H 0.3753 0.4418 0.5720 0.078 Uiso 1 1 calc R U . . .
C05K C 1.0793(6) 0.5529(5) 1.0572(4) 0.069(3) Uani 1 1 d . . . . .
H31 H 1.1068 0.5180 1.0711 0.083 Uiso 1 1 calc R U . . .
H52 H 1.0214 0.5493 1.0702 0.083 Uiso 1 1 calc R U . . .
C05L C 1.0803(5) 0.7772(5) 1.0245(4) 0.068(3) Uani 1 1 d D U . . .
H32 H 1.1326 0.7870 1.0020 0.082 Uiso 1 1 calc R U . . .
H53 H 1.0769 0.7337 1.0246 0.082 Uiso 1 1 calc R U . . .
C05M C 0.8574(5) 0.9801(4) 0.6483(4) 0.0507(19) Uani 1 1 d . . . . .
H33 H 0.8252 0.9616 0.6239 0.061 Uiso 1 1 calc R U . . .
H54 H 0.8210 0.9927 0.6839 0.061 Uiso 1 1 calc R U . . .
C05N C 1.0861(6) 1.0194(4) 0.8616(4) 0.059(2) Uani 1 1 d . . . . .
H34 H 1.0971 0.9791 0.8753 0.071 Uiso 1 1 calc R U . . .
H55 H 1.1207 1.0237 0.8239 0.071 Uiso 1 1 calc R U . . .
C05O C 0.5354(5) 0.7210(3) 0.3277(3) 0.0454(18) Uani 1 1 d . . . . .
H05V H 0.4865 0.7327 0.3171 0.054 Uiso 1 1 calc R U . . .
C05P C 0.2515(6) 0.9328(5) 1.0013(5) 0.073(3) Uani 1 1 d . . . . .
H35 H 0.2701 0.8917 0.9893 0.088 Uiso 1 1 calc R U . . .
H56 H 0.2509 0.9362 1.0424 0.088 Uiso 1 1 calc R U . . .
C05Q C 0.9035(5) 0.6800(4) 1.1668(4) 0.058(2) Uani 1 1 d . . . . .
H36 H 0.9535 0.7010 1.1584 0.070 Uiso 1 1 calc R U . . .
H57 H 0.8981 0.6585 1.1321 0.070 Uiso 1 1 calc R U . . .
C05R C 0.7450(7) 0.4997(6) 1.2223(4) 0.082(4) Uani 1 1 d . . . . .
H37 H 0.7432 0.4598 1.2070 0.123 Uiso 1 1 calc R U . . .
H58 H 0.7064 0.5044 1.2580 0.123 Uiso 1 1 calc R U . . .
H59 H 0.7985 0.5054 1.2292 0.123 Uiso 1 1 calc R U . . .
C05S C 1.2334(5) 0.7522(5) 0.3572(5) 0.071(3) Uani 1 1 d . . . . .
H05W H 1.2331 0.7516 0.3166 0.107 Uiso 1 1 calc R U . . .
H05X H 1.2638 0.7171 0.3669 0.107 Uiso 1 1 calc R U . . .
H05Y H 1.2580 0.7879 0.3667 0.107 Uiso 1 1 calc R U . . .
N05T N 0.1735(6) 0.9662(4) 0.7216(5) 0.092(3) Uani 1 1 d . . . . .
C05U C 0.7718(6) 1.0825(3) 0.8017(4) 0.052(2) Uani 1 1 d . . . . .
H38 H 0.8298 1.0870 0.7921 0.063 Uiso 1 1 calc R U . . .
H60 H 0.7526 1.0937 0.8420 0.063 Uiso 1 1 calc R U . . .
C05V C 1.1678(5) 0.4245(4) 0.6365(4) 0.058(2) Uani 1 1 d . . . . .
H05Z H 1.1690 0.3945 0.6071 0.087 Uiso 1 1 calc R U . . .
H61 H 1.1507 0.4070 0.6738 0.087 Uiso 1 1 calc R U . . .
H62 H 1.2210 0.4392 0.6337 0.087 Uiso 1 1 calc R U . . .
C05W C 0.3913(5) 0.6784(5) 0.9389(5) 0.072(3) Uani 1 1 d . U . . .
H39 H 0.3642 0.7165 0.9536 0.086 Uiso 1 1 calc R U . . .
H63 H 0.4001 0.6544 0.9718 0.086 Uiso 1 1 calc R U . . .
C05X C 1.0982(6) 0.8040(5) 0.3801(6) 0.084(4) Uani 1 1 d . . . . .
H05 H 1.0980 0.8053 0.3391 0.100 Uiso 1 1 calc R U . . .
H64 H 1.1233 0.8398 0.3899 0.100 Uiso 1 1 calc R U . . .
C05Y C 0.2340(5) 0.6327(5) 0.4756(5) 0.068(3) Uani 1 1 d . . . . .
H7 H 0.2166 0.6227 0.5156 0.101 Uiso 1 1 calc R U . . .
H65 H 0.2102 0.6065 0.4521 0.101 Uiso 1 1 calc R U . . .
H66 H 0.2173 0.6739 0.4696 0.101 Uiso 1 1 calc R U . . .
C05Z C 0.8928(7) 1.0342(4) 0.6190(6) 0.079(3) Uani 1 1 d . . . . .
H40 H 0.9242 1.0532 0.6430 0.118 Uiso 1 1 calc R U . . .
H67 H 0.8501 1.0620 0.6121 0.118 Uiso 1 1 calc R U . . .
H68 H 0.9272 1.0225 0.5828 0.118 Uiso 1 1 calc R U . . .
C060 C 0.2332(6) 0.9653(4) 0.6908(4) 0.059(2) Uani 1 1 d . . . . .
C061 C 0.9074(8) 0.6355(5) 1.2147(5) 0.083(3) Uani 1 1 d . . . . .
H06U H 0.9081 0.6569 1.2499 0.124 Uiso 1 1 calc R U . . .
H06V H 0.9558 0.6097 1.2047 0.124 Uiso 1 1 calc R U . . .
H06W H 0.8608 0.6115 1.2201 0.124 Uiso 1 1 calc R U . . .
C062 C 1.1097(6) 0.4755(5) 0.6286(4) 0.071(3) Uani 1 1 d . . . . .
H06A H 1.0556 0.4608 0.6343 0.085 Uiso 1 1 calc R U . . .
H06B H 1.1098 0.5060 0.6580 0.085 Uiso 1 1 calc R U . . .
C063 C 1.1032(7) 0.6080(6) 1.0835(5) 0.081(3) Uani 1 1 d . . . . .
H06X H 1.1582 0.6157 1.0663 0.122 Uiso 1 1 calc R U . . .
H06Y H 1.0987 0.6023 1.1243 0.122 Uiso 1 1 calc R U . . .
H69 H 1.0680 0.6418 1.0769 0.122 Uiso 1 1 calc R U . . .
C064 C 0.8718(9) 0.3974(5) 0.7473(5) 0.089(4) Uani 1 1 d . . . . .
H06C H 0.8212 0.4147 0.7698 0.106 Uiso 1 1 calc R U . . .
H06D H 0.9159 0.4185 0.7576 0.106 Uiso 1 1 calc R U . . .
C065 C 1.1071(8) 1.0645(5) 0.9020(6) 0.085(3) Uani 1 1 d . . . . .
H06Z H 1.0923 1.1044 0.8905 0.127 Uiso 1 1 calc R U . . .
H70 H 1.1644 1.0609 0.9013 0.127 Uiso 1 1 calc R U . . .
H71 H 1.0781 1.0571 0.9405 0.127 Uiso 1 1 calc R U . . .
C066 C 1.0878(6) 0.8147(6) 0.5864(6) 0.094(4) Uani 1 1 d . . . . .
H06E H 1.0841 0.8180 0.6278 0.113 Uiso 1 1 calc R U . . .
H06F H 1.0536 0.8471 0.5746 0.113 Uiso 1 1 calc R U . . .
C067 C 0.3062(7) 0.9622(6) 0.6494(4) 0.079(3) Uani 1 1 d . . . . .
H48 H 0.2963 0.9781 0.6133 0.118 Uiso 1 1 calc R U . . .
H72 H 0.3266 0.9209 0.6439 0.118 Uiso 1 1 calc R U . . .
H73 H 0.3455 0.9855 0.6626 0.118 Uiso 1 1 calc R U . . .
C068 C 0.1693(6) 0.9441(6) 0.9915(6) 0.093(4) Uani 1 1 d . . . . .
H06 H 0.1529 0.9859 0.9987 0.139 Uiso 1 1 calc R U . . .
H74 H 0.1330 0.9196 1.0170 0.139 Uiso 1 1 calc R U . . .
H75 H 0.1677 0.9341 0.9522 0.139 Uiso 1 1 calc R U . . .
C069 C 1.1757(7) 0.8204(7) 0.5553(7) 0.104(5) Uani 1 1 d . . . . .
H06G H 1.2098 0.7897 0.5687 0.156 Uiso 1 1 calc R U . . .
H06H H 1.1931 0.8595 0.5632 0.156 Uiso 1 1 calc R U . . .
H06I H 1.1794 0.8157 0.5144 0.156 Uiso 1 1 calc R U . . .
C06A C 1.0704(7) 0.8010(9) 1.0856(4) 0.136(7) Uani 1 1 d D U . . .
H41 H 1.0564 0.8440 1.0849 0.163 Uiso 1 1 calc R U . . .
H76 H 1.0239 0.7825 1.1086 0.163 Uiso 1 1 calc R U . . .
C06B C 0.8913(7) 1.0225(5) 0.4121(6) 0.094(4) Uani 1 1 d . . . . .
H06J H 0.9222 1.0356 0.4396 0.142 Uiso 1 1 calc R U . . .
H06K H 0.8653 1.0571 0.3974 0.142 Uiso 1 1 calc R U . . .
H06L H 0.9269 1.0013 0.3809 0.142 Uiso 1 1 calc R U . . .
C06D C 0.4637(8) 0.8337(5) 0.7785(7) 0.119(5) Uani 1 1 d D U . . .
H42 H 0.4711 0.8324 0.7368 0.143 Uiso 1 1 calc R U . . .
H77 H 0.4254 0.8040 0.7942 0.143 Uiso 1 1 calc R U . . .
C06E C 0.9891(6) 0.8445(5) 0.2543(5) 0.076(3) Uani 1 1 d . . . . .
H06M H 1.0398 0.8631 0.2523 0.114 Uiso 1 1 calc R U . . .
H06N H 0.9798 0.8383 0.2160 0.114 Uiso 1 1 calc R U . . .
H06O H 0.9910 0.8063 0.2734 0.114 Uiso 1 1 calc R U . . .
C06F C 0.3379(8) 0.6463(6) 0.9075(7) 0.105(5) Uani 1 1 d . U . . .
H43 H 0.2828 0.6519 0.9292 0.126 Uiso 1 1 calc R U . . .
H78 H 0.3395 0.6660 0.8706 0.126 Uiso 1 1 calc R U . . .
C06G C 0.8812(10) 0.3310(5) 0.7609(6) 0.109(5) Uani 1 1 d . . . . .
H06P H 0.8402 0.3097 0.7475 0.164 Uiso 1 1 calc R U . . .
H06Q H 0.8756 0.3260 0.8018 0.164 Uiso 1 1 calc R U . . .
H06R H 0.9339 0.3151 0.7418 0.164 Uiso 1 1 calc R U . . .
C06H C 0.3571(7) 0.9184(6) 0.7839(8) 0.106(5) Uani 1 1 d D U . . .
H44 H 0.3586 0.9111 0.7436 0.159 Uiso 1 1 calc R U . . .
H79 H 0.3521 0.9611 0.7914 0.159 Uiso 1 1 calc R U . . .
H80 H 0.3115 0.8996 0.8065 0.159 Uiso 1 1 calc R U . . .
C06I C 1.1467(7) 0.7521(5) 0.3912(5) 0.077(3) Uani 1 1 d . . . . .
H06S H 1.1221 0.7161 0.3812 0.093 Uiso 1 1 calc R U . . .
H06T H 1.1476 0.7507 0.4321 0.093 Uiso 1 1 calc R U . . .
C06J C 1.1329(8) 0.7934(10) 1.1145(6) 0.146(8) Uani 1 1 d D U . . .
H45 H 1.1710 0.8239 1.1028 0.219 Uiso 1 1 calc R U . . .
H81 H 1.1595 0.7542 1.1057 0.219 Uiso 1 1 calc R U . . .
H82 H 1.1122 0.7968 1.1553 0.219 Uiso 1 1 calc R U . . .
C06K C 1.2267(8) 0.7973(6) 0.8615(5) 0.087(3) Uani 1 1 d . . . . .
H46 H 1.1864 0.7821 0.8919 0.130 Uiso 1 1 calc R U . . .
H83 H 1.2363 0.8382 0.8702 0.130 Uiso 1 1 calc R U . . .
H84 H 1.2762 0.7728 0.8583 0.130 Uiso 1 1 calc R U . . .
C06N C 0.4325(8) 0.8927(6) 0.7994(11) 0.168(8) Uani 1 1 d D U . . .
H47 H 0.4746 0.9206 0.7864 0.202 Uiso 1 1 calc R U . . .
H85 H 0.4241 0.8919 0.8413 0.202 Uiso 1 1 calc R U . . .
C5 C 0.3534(13) 0.5892(8) 0.8977(8) 0.148(7) Uani 1 1 d . U . . .
H5A H 0.3934 0.5833 0.8628 0.222 Uiso 1 1 calc R U . . .
H5B H 0.3046 0.5707 0.8935 0.222 Uiso 1 1 calc R U . . .
H5C H 0.3737 0.5712 0.9294 0.222 Uiso 1 1 calc R U . . .
C1 C 0.5424(5) 0.8193(4) 0.7962(4) 0.053(2) Uani 1 1 d D U . . .
H1A H 0.5754 0.7929 0.7671 0.064 Uiso 1 1 calc R U . . .
H1B H 0.5702 0.8565 0.7964 0.064 Uiso 1 1 calc R U . . .

loop_
_atom_site_aniso_label
_atom_site_aniso_U_11
_atom_site_aniso_U_22
_atom_site_aniso_U_33
_atom_site_aniso_U_23
_atom_site_aniso_U_13
_atom_site_aniso_U_12
Pt01 0.02079(13) 0.01883(13) 0.01482(13) 0.00041(9) -0.00202(9) 0.00625(9)
Pt02 0.03013(15) 0.02220(13) 0.01268(13) -0.00134(9) 0.00232(9) -0.00032(10)
Se03 0.0178(3) 0.0289(3) 0.0278(3) 0.0028(2) -0.0014(2) 0.0059(2)
Se04 0.0247(3) 0.0240(3) 0.0245(3) 0.0055(2) -0.0008(2) 0.0033(2)
Se05 0.0254(3) 0.0298(3) 0.0245(3) 0.0026(2) -0.0079(2) 0.0074(2)
Se06 0.0273(3) 0.0332(3) 0.0237(3) 0.0088(2) -0.0025(2) -0.0013(3)
Se07 0.0272(3) 0.0397(4) 0.0281(3) 0.0019(3) 0.0025(3) 0.0006(3)
Se08 0.0413(4) 0.0295(3) 0.0231(3) 0.0033(2) -0.0058(3) 0.0016(3)
Se09 0.0436(4) 0.0368(4) 0.0179(3) 0.0037(3) -0.0008(3) 0.0093(3)
Se0A 0.0342(4) 0.0312(3) 0.0283(3) 0.0067(3) 0.0014(3) -0.0021(3)
Cl0B 0.0491(9) 0.0180(6) 0.0230(7) 0.0004(5) -0.0036(6) 0.0080(6)
P0C 0.0204(7) 0.0180(6) 0.0174(6) -0.0006(5) -0.0030(5) 0.0071(5)
P0D 0.0194(6) 0.0204(6) 0.0154(6) 0.0006(5) -0.0032(5) 0.0049(5)
Cl0E 0.0444(8) 0.0255(7) 0.0252(7) -0.0013(5) 0.0041(6) -0.0072(6)
Cl0F 0.0483(9) 0.0293(7) 0.0149(6) 0.0011(5) -0.0067(6) 0.0112(6)
P0G 0.0272(7) 0.0240(7) 0.0135(6) -0.0031(5) 0.0016(5) 0.0008(5)
P0H 0.0355(8) 0.0209(7) 0.0133(6) -0.0015(5) 0.0028(6) 0.0001(6)
Cl0I 0.0501(9) 0.0340(8) 0.0167(6) -0.0031(5) 0.0104(6) -0.0018(7)
O00J 0.024(2) 0.026(2) 0.036(2) 0.0006(17) -0.0079(17) 0.0101(16)
O00K 0.023(2) 0.030(2) 0.031(2) 0.0046(17) 0.0018(17) 0.0039(17)
O00L 0.034(3) 0.040(3) 0.043(3) 0.006(2) 0.005(2) 0.001(2)
O00M 0.027(2) 0.025(2) 0.025(2) 0.0003(16) -0.0042(16) 0.0105(16)
O00N 0.037(2) 0.038(2) 0.025(2) 0.0121(18) 0.0030(18) 0.009(2)
O00O 0.031(2) 0.023(2) 0.026(2) 0.0045(16) -0.0051(17) 0.0028(16)
O00P 0.046(3) 0.028(2) 0.018(2) 0.0034(16) -0.0065(18) -0.0040(19)
O00Q 0.026(2) 0.035(2) 0.031(2) 0.0036(18) 0.0040(18) -0.0032(18)
O00R 0.0174(19) 0.028(2) 0.033(2) -0.0026(17) -0.0067(16) 0.0042(16)
O00S 0.037(2) 0.026(2) 0.034(2) 0.0071(18) -0.0077(19) 0.0099(18)
O00T 0.040(2) 0.025(2) 0.023(2) 0.0029(16) -0.0120(18) 0.0102(18)
O00U 0.020(2) 0.039(2) 0.042(3) 0.009(2) -0.0057(18) 0.0063(18)
O00V 0.024(2) 0.033(2) 0.041(2) 0.0121(19) -0.0084(18) 0.0013(17)
O00W 0.037(2) 0.036(2) 0.037(2) 0.0088(19) -0.007(2) -0.0079(19)
O00X 0.047(3) 0.030(2) 0.0175(19) 0.0067(16) -0.0047(18) -0.0014(19)
O00Y 0.021(2) 0.033(2) 0.044(3) 0.0122(19) -0.0005(18) 0.0015(17)
O00Z 0.040(3) 0.045(3) 0.031(2) 0.012(2) 0.002(2) -0.007(2)
O010 0.053(3) 0.041(3) 0.024(2) 0.0090(19) 0.010(2) 0.008(2)
O011 0.037(2) 0.031(2) 0.032(2) -0.0027(18) 0.0099(19) -0.0025(19)
O012 0.028(2) 0.050(3) 0.029(2) -0.008(2) -0.0034(18) 0.002(2)
O013 0.055(3) 0.032(2) 0.023(2) 0.0082(18) -0.007(2) -0.003(2)
O014 0.036(3) 0.078(4) 0.043(3) 0.021(3) -0.008(2) 0.011(3)
O015 0.038(3) 0.031(2) 0.035(2) -0.0062(19) -0.007(2) 0.0067(19)
O016 0.036(3) 0.076(4) 0.032(2) 0.002(2) -0.008(2) 0.019(2)
C017 0.024(3) 0.021(3) 0.017(3) -0.002(2) -0.002(2) 0.002(2)
C018 0.027(3) 0.020(3) 0.015(2) -0.002(2) -0.004(2) 0.000(2)
C019 0.025(3) 0.019(3) 0.019(3) -0.001(2) -0.004(2) -0.001(2)
C01A 0.026(3) 0.023(3) 0.017(3) -0.002(2) -0.008(2) 0.004(2)
C01B 0.017(3) 0.024(3) 0.020(3) -0.002(2) -0.001(2) 0.006(2)
C01C 0.023(3) 0.025(3) 0.019(3) -0.003(2) -0.004(2) 0.014(2)
C01D 0.023(3) 0.025(3) 0.015(2) -0.003(2) 0.000(2) 0.006(2)
C01E 0.025(3) 0.020(3) 0.019(3) -0.004(2) -0.004(2) 0.007(2)
C01F 0.023(3) 0.024(3) 0.025(3) -0.004(2) -0.002(2) 0.003(2)
C01G 0.032(3) 0.025(3) 0.013(2) -0.006(2) -0.006(2) -0.001(2)
C01H 0.018(3) 0.027(3) 0.016(2) -0.004(2) -0.001(2) 0.006(2)
C01I 0.022(3) 0.023(3) 0.017(2) -0.002(2) -0.001(2) 0.007(2)
C01J 0.034(3) 0.024(3) 0.019(3) 0.000(2) 0.005(2) -0.005(2)
C01K 0.025(3) 0.021(3) 0.019(3) -0.001(2) -0.004(2) 0.003(2)
C01L 0.025(3) 0.026(3) 0.014(2) -0.002(2) -0.003(2) 0.004(2)
C01M 0.036(3) 0.025(3) 0.018(3) -0.004(2) 0.002(2) 0.001(2)
C01N 0.020(3) 0.027(3) 0.025(3) 0.000(2) -0.004(2) 0.004(2)
C01O 0.038(3) 0.028(3) 0.020(3) -0.001(2) 0.001(2) 0.001(3)
C01P 0.025(3) 0.021(3) 0.018(3) -0.004(2) -0.003(2) 0.005(2)
C01Q 0.030(3) 0.025(3) 0.020(3) -0.002(2) -0.010(2) 0.009(2)
C01R 0.021(3) 0.022(3) 0.023(3) -0.001(2) 0.002(2) 0.003(2)
C01S 0.025(3) 0.022(3) 0.018(3) 0.001(2) 0.002(2) 0.002(2)
C01T 0.037(3) 0.023(3) 0.013(2) 0.000(2) 0.003(2) -0.003(2)
C01U 0.032(3) 0.021(3) 0.021(3) 0.001(2) -0.004(2) 0.004(2)
C01V 0.035(3) 0.029(3) 0.019(3) 0.000(2) -0.007(2) 0.004(2)
C01W 0.028(3) 0.030(3) 0.026(3) -0.002(2) -0.007(2) 0.008(2)
C01X 0.024(3) 0.027(3) 0.018(3) -0.005(2) -0.006(2) 0.010(2)
C01Y 0.030(3) 0.026(3) 0.020(3) 0.003(2) -0.004(2) 0.003(2)
C01Z 0.019(3) 0.024(3) 0.024(3) -0.003(2) -0.001(2) 0.002(2)
C020 0.020(3) 0.023(3) 0.013(2) 0.001(2) -0.002(2) 0.001(2)
C021 0.022(3) 0.026(3) 0.018(3) 0.007(2) 0.002(2) 0.002(2)
C022 0.032(3) 0.027(3) 0.018(3) -0.003(2) 0.000(2) -0.001(2)
C023 0.050(4) 0.021(3) 0.014(3) -0.003(2) -0.003(2) 0.002(3)
C024 0.041(4) 0.026(3) 0.022(3) 0.001(2) -0.003(3) 0.006(3)
C025 0.025(3) 0.030(3) 0.019(3) -0.001(2) -0.003(2) 0.005(2)
C026 0.028(3) 0.025(3) 0.021(3) -0.001(2) -0.004(2) 0.004(2)
C027 0.022(3) 0.025(3) 0.020(3) -0.001(2) 0.000(2) 0.005(2)
C028 0.029(3) 0.030(3) 0.033(3) 0.004(3) -0.007(3) 0.006(2)
C029 0.042(4) 0.025(3) 0.017(3) 0.000(2) -0.002(2) 0.003(3)
C02A 0.037(3) 0.023(3) 0.023(3) -0.005(2) -0.005(2) 0.001(2)
C02B 0.028(3) 0.029(3) 0.014(2) -0.002(2) -0.003(2) 0.006(2)
C02C 0.028(3) 0.027(3) 0.018(3) 0.002(2) -0.005(2) 0.004(2)
C02D 0.037(3) 0.015(2) 0.019(3) -0.004(2) 0.002(2) -0.006(2)
C02E 0.023(3) 0.024(3) 0.014(2) 0.002(2) -0.002(2) 0.006(2)
C02F 0.038(3) 0.025(3) 0.017(3) 0.004(2) -0.006(2) 0.005(2)
C02G 0.034(3) 0.036(3) 0.015(3) -0.005(2) 0.000(2) 0.006(3)
C02H 0.025(3) 0.030(3) 0.025(3) 0.000(2) 0.002(2) 0.002(2)
C02I 0.044(4) 0.027(3) 0.019(3) 0.000(2) 0.003(3) -0.001(3)
C02J 0.027(3) 0.030(3) 0.021(3) 0.006(2) -0.005(2) 0.005(2)
C02K 0.046(4) 0.032(3) 0.020(3) -0.003(2) -0.001(3) 0.004(3)
C02L 0.025(3) 0.031(3) 0.021(3) -0.002(2) -0.001(2) 0.006(2)
C02M 0.041(4) 0.033(3) 0.025(3) 0.005(3) 0.005(3) 0.002(3)
C02N 0.036(3) 0.022(3) 0.027(3) -0.001(2) -0.003(3) -0.003(2)
C02O 0.031(3) 0.028(3) 0.013(2) -0.004(2) -0.001(2) 0.003(2)
C02P 0.041(4) 0.025(3) 0.017(3) -0.001(2) -0.001(2) 0.002(3)
C02Q 0.027(3) 0.026(3) 0.018(3) 0.005(2) 0.001(2) -0.001(2)
C02R 0.034(3) 0.029(3) 0.021(3) 0.001(2) -0.008(2) 0.007(2)
C02S 0.048(4) 0.023(3) 0.014(3) -0.003(2) 0.000(2) -0.005(3)
C02T 0.037(3) 0.024(3) 0.021(3) 0.000(2) -0.012(2) 0.007(2)
C02U 0.038(3) 0.025(3) 0.018(3) 0.001(2) -0.002(2) 0.000(2)
C02V 0.032(3) 0.025(3) 0.019(3) -0.003(2) -0.004(2) 0.002(2)
C02W 0.037(3) 0.026(3) 0.012(2) -0.003(2) 0.007(2) -0.002(2)
C02X 0.040(3) 0.029(3) 0.016(3) 0.004(2) 0.003(2) -0.006(3)
C02Y 0.056(4) 0.036(4) 0.032(3) 0.000(3) -0.009(3) -0.002(3)
C02Z 0.032(3) 0.036(3) 0.029(3) -0.001(3) -0.010(3) 0.006(3)
C030 0.034(3) 0.025(3) 0.016(3) -0.003(2) 0.005(2) 0.000(2)
C031 0.044(4) 0.038(4) 0.027(3) 0.005(3) 0.003(3) -0.002(3)
C032 0.035(3) 0.034(3) 0.023(3) -0.006(2) -0.002(3) -0.003(3)
C033 0.034(3) 0.026(3) 0.026(3) -0.005(2) -0.002(3) 0.001(2)
C034 0.037(3) 0.024(3) 0.022(3) -0.007(2) 0.005(2) -0.002(2)
C035 0.037(3) 0.029(3) 0.016(3) -0.004(2) 0.000(2) 0.004(3)
C036 0.031(3) 0.036(3) 0.027(3) -0.003(3) -0.009(3) 0.010(3)
C037 0.036(3) 0.026(3) 0.014(3) -0.004(2) 0.002(2) 0.004(2)
C038 0.028(3) 0.027(3) 0.033(3) -0.006(3) 0.004(3) 0.007(2)
C039 0.058(4) 0.035(4) 0.021(3) -0.006(3) -0.003(3) 0.005(3)
C03A 0.037(3) 0.025(3) 0.029(3) -0.010(2) -0.003(3) 0.003(3)
C03B 0.022(3) 0.031(3) 0.021(3) 0.000(2) -0.003(2) 0.003(2)
C03C 0.029(3) 0.022(3) 0.021(3) -0.001(2) -0.004(2) 0.002(2)
C03D 0.049(4) 0.040(4) 0.032(3) 0.017(3) -0.007(3) 0.003(3)
C03E 0.043(4) 0.032(3) 0.021(3) 0.004(2) -0.004(3) 0.002(3)
C03F 0.031(3) 0.026(3) 0.019(3) 0.000(2) -0.010(2) 0.004(2)
C03G 0.036(3) 0.031(3) 0.019(3) -0.005(2) 0.004(2) -0.001(3)
C03H 0.039(4) 0.042(4) 0.032(3) 0.002(3) -0.002(3) -0.001(3)
C03I 0.045(4) 0.044(4) 0.047(4) -0.006(3) 0.005(3) -0.001(3)
C03J 0.027(3) 0.030(3) 0.037(3) 0.008(3) 0.001(3) 0.002(2)
C03K 0.053(4) 0.038(4) 0.031(3) 0.010(3) -0.011(3) -0.008(3)
C03L 0.027(3) 0.029(3) 0.022(3) 0.000(2) -0.002(2) 0.003(2)
C03M 0.044(4) 0.030(3) 0.019(3) -0.003(2) 0.002(3) 0.010(3)
C03N 0.051(4) 0.037(4) 0.040(4) 0.010(3) 0.007(3) 0.004(3)
C03O 0.027(3) 0.041(4) 0.041(4) -0.001(3) -0.001(3) 0.000(3)
C03P 0.047(4) 0.043(4) 0.028(3) 0.006(3) 0.003(3) 0.009(3)
C03Q 0.040(4) 0.029(3) 0.018(3) -0.003(2) 0.006(2) -0.001(3)
C03R 0.051(4) 0.022(3) 0.021(3) -0.004(2) -0.006(3) 0.009(3)
C03S 0.034(3) 0.028(3) 0.018(3) -0.004(2) 0.002(2) 0.002(2)
C03T 0.037(4) 0.039(4) 0.031(3) -0.016(3) 0.005(3) 0.007(3)
C03U 0.054(4) 0.041(4) 0.026(3) 0.010(3) 0.002(3) 0.002(3)
C03V 0.039(4) 0.032(3) 0.039(4) -0.005(3) -0.018(3) 0.007(3)
C03W 0.028(3) 0.032(3) 0.027(3) -0.002(2) -0.006(2) 0.001(2)
C03X 0.049(4) 0.037(3) 0.020(3) -0.003(3) -0.008(3) -0.002(3)
C03Y 0.032(3) 0.036(3) 0.019(3) -0.012(2) 0.002(2) 0.003(3)
C03Z 0.037(4) 0.033(3) 0.031(3) -0.006(3) 0.000(3) 0.000(3)
C040 0.040(4) 0.028(3) 0.020(3) -0.004(2) 0.003(3) -0.001(3)
C041 0.032(3) 0.031(3) 0.036(3) 0.002(3) -0.001(3) -0.002(3)
C042 0.047(4) 0.037(3) 0.016(3) -0.006(2) -0.013(3) 0.015(3)
C043 0.051(4) 0.047(4) 0.013(3) -0.006(3) -0.001(3) 0.003(3)
C044 0.036(4) 0.044(4) 0.023(3) -0.004(3) -0.006(3) 0.009(3)
C045 0.025(3) 0.046(4) 0.042(4) 0.008(3) -0.007(3) 0.011(3)
C046 0.045(4) 0.051(4) 0.028(3) 0.012(3) -0.006(3) 0.007(3)
C047 0.046(4) 0.039(4) 0.039(4) 0.002(3) -0.011(3) 0.005(3)
C048 0.029(3) 0.033(3) 0.041(4) -0.003(3) -0.004(3) 0.003(3)
C049 0.046(4) 0.037(4) 0.023(3) 0.000(3) -0.012(3) 0.007(3)
C04A 0.032(3) 0.040(4) 0.041(4) 0.008(3) -0.005(3) 0.002(3)
C04B 0.037(4) 0.036(4) 0.090(6) 0.010(4) -0.030(4) 0.005(3)
C04C 0.059(5) 0.036(4) 0.053(5) 0.017(3) -0.008(4) -0.005(3)
C04D 0.072(5) 0.028(3) 0.043(4) -0.013(3) -0.011(4) 0.004(3)
C04E 0.043(4) 0.039(4) 0.025(3) 0.000(3) -0.003(3) -0.011(3)
C04F 0.051(4) 0.035(4) 0.030(3) -0.004(3) -0.002(3) -0.011(3)
C04G 0.043(4) 0.052(5) 0.055(5) -0.003(4) 0.002(4) -0.001(4)
C04H 0.038(4) 0.032(3) 0.032(3) -0.008(3) -0.006(3) 0.008(3)
C04I 0.035(4) 0.048(4) 0.030(3) -0.011(3) -0.007(3) 0.006(3)
C04J 0.036(4) 0.068(5) 0.052(5) 0.015(4) -0.011(3) 0.009(4)
C04K 0.035(4) 0.066(5) 0.040(4) -0.001(4) -0.007(3) 0.007(3)
C04L 0.042(4) 0.044(4) 0.068(5) -0.004(4) 0.003(4) -0.010(3)
C04M 0.041(4) 0.037(4) 0.076(6) -0.003(4) -0.007(4) -0.004(3)
C04N 0.033(4) 0.046(4) 0.070(5) 0.012(4) -0.028(4) 0.003(3)
C04O 0.029(3) 0.033(3) 0.053(4) -0.009(3) -0.017(3) 0.004(3)
C04P 0.048(4) 0.050(4) 0.028(3) -0.001(3) -0.002(3) -0.001(3)
C04Q 0.048(4) 0.035(4) 0.043(4) 0.006(3) 0.012(3) -0.004(3)
C04R 0.050(4) 0.043(4) 0.033(4) -0.004(3) -0.010(3) 0.015(3)
C04S 0.047(4) 0.056(5) 0.030(3) 0.012(3) -0.010(3) 0.013(3)
C04T 0.055(5) 0.045(4) 0.033(4) -0.011(3) -0.011(3) 0.007(3)
C04U 0.045(4) 0.062(5) 0.047(4) -0.005(4) -0.020(4) -0.001(4)
C04V 0.050(5) 0.062(5) 0.050(5) 0.001(4) -0.012(4) 0.018(4)
C04W 0.030(3) 0.038(4) 0.052(4) 0.015(3) -0.002(3) -0.003(3)
C04X 0.051(4) 0.039(4) 0.038(4) 0.009(3) -0.002(3) -0.001(3)
C04Y 0.060(5) 0.030(4) 0.047(4) 0.002(3) -0.005(4) 0.002(3)
C04Z 0.045(4) 0.050(4) 0.034(4) 0.000(3) 0.012(3) -0.007(3)
C050 0.051(4) 0.043(4) 0.017(3) 0.002(3) -0.004(3) 0.000(3)
C051 0.049(5) 0.045(4) 0.061(5) 0.017(4) -0.003(4) 0.001(4)
C052 0.059(5) 0.054(5) 0.046(4) 0.013(4) -0.008(4) -0.007(4)
C053 0.072(5) 0.044(4) 0.032(4) -0.006(3) -0.026(4) -0.007(4)
C054 0.043(4) 0.035(4) 0.066(5) -0.014(3) -0.007(4) 0.006(3)
C055 0.043(4) 0.045(4) 0.056(5) -0.007(4) -0.009(4) 0.008(3)
C056 0.059(5) 0.051(5) 0.056(5) 0.028(4) -0.003(4) -0.014(4)
C058 0.048(4) 0.043(4) 0.048(4) -0.001(3) -0.007(3) 0.005(3)
C059 0.072(6) 0.072(6) 0.029(4) 0.017(4) 0.011(4) 0.010(5)
C05A 0.069(6) 0.046(5) 0.064(6) -0.003(4) 0.005(5) -0.013(4)
C05B 0.053(4) 0.046(4) 0.027(3) -0.020(3) -0.004(3) 0.005(3)
C05C 0.052(4) 0.029(3) 0.047(4) -0.008(3) 0.000(3) 0.007(3)
C05D 0.043(4) 0.049(4) 0.062(5) -0.001(4) -0.012(4) 0.008(3)
C05E 0.058(5) 0.046(4) 0.052(5) -0.002(4) 0.015(4) -0.008(4)
C05F 0.040(4) 0.052(4) 0.049(4) -0.008(3) -0.022(3) -0.001(3)
C05G 0.070(6) 0.060(5) 0.054(5) -0.011(4) 0.005(4) -0.008(5)
C05H 0.043(4) 0.042(4) 0.063(5) 0.008(4) -0.009(4) 0.001(3)
C05I 0.068(6) 0.044(4) 0.052(5) -0.001(4) -0.004(4) -0.007(4)
C05J 0.050(5) 0.061(5) 0.043(4) -0.014(4) -0.002(4) -0.005(4)
C05K 0.073(6) 0.086(7) 0.046(5) 0.015(5) -0.014(4) 0.033(5)
C05L 0.048(5) 0.108(8) 0.057(5) 0.026(5) -0.027(4) -0.018(5)
C05M 0.052(5) 0.044(4) 0.057(5) 0.005(4) -0.014(4) -0.001(4)
C05N 0.063(6) 0.053(5) 0.064(6) -0.003(4) -0.017(4) 0.000(4)
C05O 0.058(5) 0.045(4) 0.042(4) -0.001(3) -0.034(4) -0.003(3)
C05P 0.053(6) 0.088(7) 0.077(7) 0.018(6) -0.008(5) -0.001(5)
C05Q 0.053(5) 0.053(5) 0.070(6) 0.006(4) -0.017(4) 0.007(4)
C05R 0.080(7) 0.108(9) 0.047(5) 0.047(6) 0.010(5) 0.005(6)
C05S 0.026(4) 0.077(7) 0.104(8) 0.006(6) 0.002(4) 0.001(4)
N05T 0.070(6) 0.086(7) 0.097(7) 0.024(5) 0.034(5) 0.013(5)
C05U 0.067(5) 0.031(4) 0.066(5) 0.017(4) -0.026(4) -0.013(4)
C05V 0.048(5) 0.064(5) 0.066(5) 0.015(4) -0.024(4) 0.013(4)
C05W 0.033(4) 0.086(7) 0.099(8) -0.008(6) -0.017(5) -0.008(4)
C05X 0.044(5) 0.058(6) 0.145(11) -0.020(6) -0.009(6) -0.008(4)
C05Y 0.038(5) 0.075(6) 0.098(8) -0.003(5) -0.031(5) -0.005(4)
C05Z 0.070(6) 0.047(5) 0.129(10) 0.030(6) -0.042(7) -0.009(5)
C060 0.064(6) 0.044(4) 0.058(5) 0.003(4) 0.013(5) -0.001(4)
C061 0.097(8) 0.067(7) 0.091(8) 0.022(6) -0.042(7) 0.013(6)
C062 0.069(6) 0.101(8) 0.042(5) -0.007(5) -0.024(4) 0.049(6)
C063 0.089(8) 0.101(9) 0.056(6) -0.012(6) -0.029(6) 0.019(7)
C064 0.146(12) 0.072(7) 0.055(6) 0.029(5) -0.038(7) -0.012(7)
C065 0.099(9) 0.052(6) 0.111(9) -0.005(6) -0.042(7) -0.003(6)
C066 0.049(6) 0.107(9) 0.115(10) -0.032(8) 0.012(6) -0.020(6)
C067 0.071(7) 0.095(8) 0.057(6) 0.000(5) 0.017(5) 0.003(6)
C068 0.053(6) 0.095(9) 0.123(11) 0.010(8) 0.002(6) -0.014(6)
C069 0.048(6) 0.120(11) 0.139(12) 0.006(9) 0.004(7) -0.031(7)
C06A 0.085(8) 0.28(2) 0.050(6) 0.039(9) -0.020(6) -0.100(11)
C06B 0.073(7) 0.079(8) 0.130(11) 0.060(8) -0.014(7) -0.013(6)
C06D 0.102(9) 0.082(7) 0.195(14) 0.029(8) -0.087(9) 0.016(6)
C06E 0.051(5) 0.097(8) 0.073(7) 0.035(6) 0.005(5) 0.002(5)
C06F 0.090(9) 0.103(8) 0.148(12) 0.026(8) -0.077(9) -0.041(7)
C06G 0.182(15) 0.061(7) 0.114(10) 0.036(7) -0.093(11) -0.029(8)
C06H 0.065(7) 0.081(8) 0.183(15) -0.016(9) -0.056(8) 0.007(5)
C06I 0.072(7) 0.086(8) 0.070(7) 0.011(6) -0.007(5) 0.004(6)
C06J 0.083(9) 0.27(2) 0.086(9) -0.057(12) -0.007(7) -0.063(11)
C06K 0.082(8) 0.102(9) 0.079(8) 0.004(7) -0.024(6) 0.001(7)
C06N 0.077(8) 0.092(9) 0.36(2) -0.049(12) -0.116(12) 0.009(6)
C5 0.20(2) 0.129(10) 0.133(14) -0.016(12) -0.061(14) -0.042(13)
C1 0.057(5) 0.055(5) 0.054(5) 0.018(4) -0.028(4) -0.004(4)

loop_
_atom_type_symbol
_atom_type_description
_atom_type_scat_dispersion_real
_atom_type_scat_dispersion_imag
_atom_type_scat_source
C C 0.0181 0.0091 'International Tables Vol C Tables 4.2.6.8 and 6.1.1.4'
H H 0.0000 0.0000 'International Tables Vol C Tables 4.2.6.8 and 6.1.1.4'
Cl Cl 0.3639 0.7018 'International Tables Vol C Tables 4.2.6.8 and 6.1.1.4'
N N 0.0311 0.0180 'International Tables Vol C Tables 4.2.6.8 and 6.1.1.4'
O O 0.0492 0.0322 'International Tables Vol C Tables 4.2.6.8 and 6.1.1.4'
P P 0.2955 0.4335 'International Tables Vol C Tables 4.2.6.8 and 6.1.1.4'
Pt Pt -4.5932 6.9264 'International Tables Vol C Tables 4.2.6.8 and 6.1.1.4'
Se Se -0.7943 1.1372 'International Tables Vol C Tables 4.2.6.8 and 6.1.1.4'

loop_
_geom_angle_atom_site_label_1
_geom_angle_atom_site_label_2
_geom_angle_atom_site_label_3
_geom_angle
_geom_angle_site_symmetry_1
_geom_angle_site_symmetry_3
_geom_angle_publ_flag
Cl0B Pt01 Cl0F 85.98(5) . . ?
P0C Pt01 Cl0B 171.84(5) . . ?
P0C Pt01 Cl0F 88.33(5) . . ?
P0D Pt01 Cl0B 91.28(5) . . ?
P0D Pt01 P0C 94.01(5) . . ?
P0D Pt01 Cl0F 175.44(5) . . ?
P0G Pt02 Cl0E 90.44(5) . . ?
P0G Pt02 Cl0I 175.07(5) . . ?
P0H Pt02 Cl0E 175.98(5) . . ?
P0H Pt02 P0G 93.46(5) . . ?
P0H Pt02 Cl0I 90.88(5) . . ?
Cl0I Pt02 Cl0E 85.26(5) . . ?
C01F Se03 C01N 88.3(2) . . ?
C021 Se04 C01S 88.8(2) . . ?
C02J Se05 C02B 88.6(2) . . ?
C02R Se06 C02Q 89.0(3) . . ?
C033 Se07 C02H 88.3(3) . . ?
C03R Se08 C029 88.3(3) . . ?
C03M Se09 C02G 89.2(3) . . ?
C01J Se0A C02X 89.2(3) . . ?
C01C P0C Pt01 109.46(19) . . ?
C01C P0C C01E 92.9(3) . . ?
C01E P0C Pt01 125.41(17) . . ?
C03C P0C Pt01 117.61(19) . . ?
C03C P0C C01C 107.0(3) . . ?
C03C P0C C01E 100.8(3) . . ?
C01P P0D Pt01 116.20(17) . . ?
C01R P0D Pt01 120.68(19) . . ?
C01R P0D C01P 104.6(3) . . ?
C01R P0D C02E 99.6(2) . . ?
C02E P0D Pt01 117.19(18) . . ?
C02E P0D C01P 94.3(2) . . ?
C02V P0G Pt02 122.02(19) . . ?
C030 P0G Pt02 115.09(18) . . ?
C030 P0G C02V 103.7(3) . . ?
C030 P0G C037 103.7(3) . . ?
C037 P0G Pt02 115.53(18) . . ?
C037 P0G C02V 93.4(3) . . ?
C02D P0H Pt02 117.17(18) . . ?
C02D P0H C02W 93.4(3) . . ?
C02W P0H Pt02 121.1(2) . . ?
C03G P0H Pt02 116.5(2) . . ?
C03G P0H C02D 99.6(3) . . ?
C03G P0H C02W 104.9(3) . . ?
C01X O00J C04B 118.6(5) . . ?
C01Z O00K C03J 117.4(5) . . ?
C034 O00L C03N 119.9(6) . . ?
C01K O00M C036 115.8(4) . . ?
C01V O00N C02M 119.5(5) . . ?
C018 O00O C03E 114.8(4) . . ?
C023 O00P C03X 113.5(5) . . ?
C027 O00Q C04M 114.2(5) . . ?
C01B O00R C03W 114.6(4) . . ?
C01U O00S C046 115.8(5) . . ?
C02T O00T C042 113.1(4) . . ?
C03B O00U C045 118.2(5) . . ?
C026 O00V C03L 118.6(5) . . ?
C02N O00W C03H 119.1(5) . . ?
C02F O00X C03K 115.2(5) . . ?
C025 O00Y C04A 117.0(5) . . ?
C02I O00Z C031 119.6(5) . . ?
C040 O010 C03P 115.9(5) . . ?
C03Q O011 C04Q 115.4(5) . . ?
C03Y O012 C04U 116.6(5) . . ?
C02S O013 C05U 115.4(5) . . ?
C02Z O014 C04K 121.0(6) . . ?
C03A O015 C054 114.0(5) . . ?
C044 O016 C1 120.4(6) . . ?
C01C C017 C01H 116.9(5) . . ?
C01D C017 C01C 122.8(5) . . ?
C01D C017 C01H 120.0(5) . . ?
O00O C018 C01C 122.2(5) . . ?
O00O C018 C027 116.8(5) . . ?
C01C C018 C027 121.0(5) . . ?
C01A C019 C02B 122.2(5) . . ?
C01A C019 C03F 119.6(5) . . ?
C02B C019 C03F 118.2(5) . . ?
C019 C01A C01L 118.4(5) . . ?
C019 C01A C01P 123.7(5) . . ?
C01P C01A C01L 118.0(5) . . ?
O00R C01B C01E 120.8(5) . . ?
O00R C01B C01Z 117.7(5) . . ?
C01E C01B C01Z 121.5(5) . . ?
C017 C01C P0C 106.8(4) . . ?
C017 C01C C018 116.5(5) . . ?
C018 C01C P0C 136.7(4) . . ?
C017 C01D C01Q 120.7(5) . . ?
C01F C01D C017 121.7(5) . . ?
C01F C01D C01Q 117.2(5) . . ?
C01B C01E P0C 136.9(4) . . ?
C01B C01E C01H 116.8(5) . . ?
C01H C01E P0C 105.8(4) . . ?
C01D C01F Se03 108.9(4) . . ?
C01D C01F C027 118.0(5) . . ?
C027 C01F Se03 133.1(4) . . ?
C022 C01G C02O 119.4(5) . . ?
C022 C01G C02V 123.8(6) . . ?
C02V C01G C02O 116.6(5) . . ?
C01E C01H C017 117.3(5) . . ?
C01I C01H C017 119.8(5) . . ?
C01I C01H C01E 122.1(5) . . ?
C01H C01I C01S 122.6(5) . . ?
C01H C01I C020 119.2(5) . . ?
C01S C01I C020 118.1(5) . . ?
C02I C01J Se0A 135.5(5) . . ?
C02U C01J Se0A 108.1(4) . . ?
C02U C01J C02I 116.4(6) . . ?
O00M C01K C025 117.4(5) . . ?
O00M C01K C02E 121.4(5) . . ?
C02E C01K C025 121.1(5) . . ?
C02C C01L C01A 122.2(5) . . ?
C02C C01L C02E 121.0(5) . . ?
C02E C01L C01A 116.8(5) . . ?
C01O C01M C01T 118.6(6) . . ?
C01O C01M C02W 123.4(6) . . ?
C02W C01M C01T 117.9(5) . . ?
C01Q C01N Se03 107.6(4) . . ?
C01Q C01N C01X 117.4(5) . . ?
C01X C01N Se03 134.7(4) . . ?
C01M C01O C024 120.6(6) . . ?
C01M C01O C029 121.6(6) . . ?
C029 C01O C024 117.8(6) . . ?
C01A C01P P0D 105.0(4) . . ?
C026 C01P P0D 140.3(5) . . ?
C026 C01P C01A 114.7(5) . . ?
C01N C01Q C01D 118.0(5) . . ?
C020 C01Q C01D 118.7(5) . . ?
C020 C01Q C01N 122.7(5) . . ?
C01W C01R P0D 120.3(4) . . ?
C01W C01R C02L 120.2(5) . . ?
C02L C01R P0D 119.1(4) . . ?
C01I C01S Se04 107.3(4) . . ?
C01I C01S C01Z 117.2(5) . . ?
C01Z C01S Se04 135.4(4) . . ?
C02D C01T C01M 117.2(5) . . ?
C02P C01T C01M 121.0(5) . . ?
C02P C01T C02D 121.8(6) . . ?
O00S C01U C01X 118.7(5) . . ?
C021 C01U O00S 120.7(5) . . ?
C021 C01U C01X 120.4(5) . . ?
O00N C01V C02V 127.0(6) . . ?
O00N C01V C02Z 111.2(5) . . ?
C02V C01V C02Z 121.7(5) . . ?
C01R C01W H01W 120.0 . . ?
C01R C01W C04I 119.9(6) . . ?
C04I C01W H01W 120.0 . . ?
O00J C01X C01N 125.2(5) . . ?
O00J C01X C01U 115.0(5) . . ?
C01N C01X C01U 119.7(5) . . ?
C02R C01Y C02C 118.1(6) . . ?
C03F C01Y C02C 119.8(5) . . ?
C03F C01Y C02R 122.1(6) . . ?
O00K C01Z C01B 114.2(5) . . ?
O00K C01Z C01S 126.1(5) . . ?
C01S C01Z C01B 119.7(5) . . ?
C01Q C020 C01I 121.5(5) . . ?
C01Q C020 C021 120.7(5) . . ?
C021 C020 C01I 117.5(5) . . ?
C01U C021 Se04 132.7(4) . . ?
C01U C021 C020 119.0(5) . . ?
C020 C021 Se04 108.2(4) . . ?
C01G C022 C02A 121.0(6) . . ?
C01G C022 C02H 121.7(5) . . ?
C02H C022 C02A 117.3(5) . . ?
O00P C023 C02D 120.7(6) . . ?
O00P C023 C02N 118.9(6) . . ?
C02D C023 C02N 120.3(5) . . ?
C02U C024 C01O 121.1(6) . . ?
C02U C024 C03R 121.0(6) . . ?
C03R C024 C01O 117.8(6) . . ?
O00Y C025 C01K 114.4(5) . . ?
O00Y C025 C02Q 126.4(5) . . ?
C02Q C025 C01K 119.2(5) . . ?
O00V C026 C01P 126.8(5) . . ?
O00V C026 C03B 110.7(5) . . ?
C01P C026 C03B 122.6(5) . . ?
O00Q C027 C018 119.2(5) . . ?
O00Q C027 C01F 121.0(5) . . ?
C01F C027 C018 119.8(5) . . ?
H02A C028 H02B 107.6 . . ?
C036 C028 H02A 108.7 . . ?
C036 C028 H02B 108.7 . . ?
C036 C028 C04R 114.1(5) . . ?
C04R C028 H02A 108.7 . . ?
C04R C028 H02B 108.7 . . ?
C01O C029 Se08 107.9(4) . . ?
C03A C029 Se08 134.3(5) . . ?
C03A C029 C01O 117.8(6) . . ?
C033 C02A C022 118.2(6) . . ?
C033 C02A C035 122.5(6) . . ?
C035 C02A C022 119.2(6) . . ?
C019 C02B Se05 107.3(4) . . ?
C019 C02B C03B 117.1(5) . . ?
C03B C02B Se05 135.6(5) . . ?
C01L C02C C01Y 118.7(5) . . ?
C02Q C02C C01L 123.0(5) . . ?
C02Q C02C C01Y 118.2(5) . . ?
C01T C02D P0H 106.5(5) . . ?
C01T C02D C023 118.1(5) . . ?
C023 C02D P0H 135.3(4) . . ?
C01K C02E P0D 136.2(4) . . ?
C01K C02E C01L 117.7(5) . . ?
C01L C02E P0D 105.9(4) . . ?
O00X C02F C02R 122.3(6) . . ?
O00X C02F C02T 118.0(5) . . ?
C02R C02F C02T 119.6(5) . . ?
C03S C02G Se09 107.0(4) . . ?
C044 C02G Se09 134.8(5) . . ?
C044 C02G C03S 118.2(6) . . ?
C022 C02H Se07 107.1(4) . . ?
C02Z C02H Se07 135.4(5) . . ?
C02Z C02H C022 117.4(5) . . ?
O00Z C02I C01J 127.1(6) . . ?
O00Z C02I C02S 113.7(5) . . ?
C01J C02I C02S 119.1(6) . . ?
C02T C02J Se05 132.2(5) . . ?
C02T C02J C03F 119.7(6) . . ?
C03F C02J Se05 108.1(4) . . ?
C03G C02K H02K 120.4 . . ?
C043 C02K H02K 120.4 . . ?
C043 C02K C03G 119.2(6) . . ?
C01R C02L H02L 120.4 . . ?
C038 C02L C01R 119.2(6) . . ?
C038 C02L H02L 120.4 . . ?
O00N C02M H02C 110.7 . . ?
O00N C02M H02D 110.7 . . ?
O00N C02M C03U 105.4(5) . . ?
H02C C02M H02D 108.8 . . ?
C03U C02M H02C 110.7 . . ?
C03U C02M H02D 110.7 . . ?
O00W C02N C023 113.9(5) . . ?
O00W C02N C02X 126.1(6) . . ?
C02X C02N C023 120.0(6) . . ?
C037 C02O C01G 117.2(5) . . ?
C037 C02O C03S 122.7(6) . . ?
C03S C02O C01G 119.9(5) . . ?
C01T C02P C02U 119.4(6) . . ?
C01T C02P C02X 122.0(5) . . ?
C02X C02P C02U 118.5(6) . . ?
C025 C02Q Se06 134.7(4) . . ?
C02C C02Q Se06 107.2(4) . . ?
C02C C02Q C025 118.0(5) . . ?
C01Y C02R Se06 107.4(4) . . ?
C01Y C02R C02F 117.9(6) . . ?
C02F C02R Se06 134.7(5) . . ?
O013 C02S C02I 119.2(5) . . ?
C03R C02S O013 119.1(6) . . ?
C03R C02S C02I 121.6(6) . . ?
O00T C02T C02F 119.0(5) . . ?
O00T C02T C02J 121.2(6) . . ?
C02J C02T C02F 119.8(5) . . ?
C01J C02U C02P 117.3(6) . . ?
C024 C02U C01J 123.5(6) . . ?
C024 C02U C02P 119.2(6) . . ?
C01G C02V P0G 105.9(4) . . ?
C01G C02V C01V 114.9(5) . . ?
C01V C02V P0G 138.9(5) . . ?
C01M C02W P0H 104.9(5) . . ?
C034 C02W P0H 140.1(4) . . ?
C034 C02W C01M 114.9(5) . . ?
C02N C02X Se0A 135.4(5) . . ?
C02P C02X Se0A 106.9(4) . . ?
C02P C02X C02N 117.7(6) . . ?
H02E C02Y H02F 107.6 . . ?
C04C C02Y H02E 108.7 . . ?
C04C C02Y H02F 108.7 . . ?
C04C C02Y C058 114.3(6) . . ?
C058 C02Y H02E 108.7 . . ?
C058 C02Y H02F 108.7 . . ?
O014 C02Z C01V 111.7(6) . . ?
O014 C02Z C02H 127.9(6) . . ?
C02H C02Z C01V 120.4(6) . . ?
C032 C030 P0G 117.7(5) . . ?
C032 C030 C03Z 120.2(6) . . ?
C03Z C030 P0G 122.2(5) . . ?
O00Z C031 H03Q 109.0 . . ?
O00Z C031 H03R 109.0 . . ?
O00Z C031 C04Y 112.7(6) . . ?
H03Q C031 H03R 107.8 . . ?
C04Y C031 H03Q 109.0 . . ?
C04Y C031 H03R 109.0 . . ?
C030 C032 H032 119.8 . . ?
C04E C032 C030 120.3(6) . . ?
C04E C032 H032 119.8 . . ?
C02A C033 Se07 109.1(5) . . ?
C02A C033 C03Q 118.4(6) . . ?
C03Q C033 Se07 132.4(5) . . ?
O00L C034 C02W 127.3(6) . . ?
O00L C034 C03A 111.4(6) . . ?
C02W C034 C03A 121.3(6) . . ?
C02A C035 C03M 122.0(6) . . ?
C02A C035 C03S 120.3(6) . . ?
C03M C035 C03S 117.5(6) . . ?
O00M C036 C028 110.4(5) . . ?
O00M C036 H03A 109.6 . . ?
O00M C036 H03B 109.6 . . ?
C028 C036 H03A 109.6 . . ?
C028 C036 H03B 109.6 . . ?
H03A C036 H03B 108.1 . . ?
C02O C037 P0G 106.8(4) . . ?
C02O C037 C03Y 117.2(5) . . ?
C03Y C037 P0G 135.9(5) . . ?
C02L C038 H038 119.8 . . ?
C03T C038 C02L 120.5(6) . . ?
C03T C038 H038 119.8 . . ?
C03G C039 H039 120.0 . . ?
C03G C039 C04D 120.0(7) . . ?
C04D C039 H039 120.0 . . ?
O015 C03A C034 117.4(6) . . ?
C029 C03A O015 121.5(6) . . ?
C029 C03A C034 121.1(6) . . ?
O00U C03B C026 113.8(5) . . ?
O00U C03B C02B 126.5(5) . . ?
C02B C03B C026 119.7(5) . . ?
C03V C03C P0C 120.4(5) . . ?
C03V C03C C04H 119.5(6) . . ?
C04H C03C P0C 119.9(5) . . ?
H03C C03D H03D 107.5 . . ?
C03E C03D H03C 108.5 . . ?
C03E C03D H03D 108.5 . . ?
C03E C03D C056 115.1(6) . . ?
C056 C03D H03C 108.5 . . ?
C056 C03D H03D 108.5 . . ?
O00O C03E C03D 107.6(5) . . ?
O00O C03E H03E 110.2 . . ?
O00O C03E H03F 110.2 . . ?
C03D C03E H03E 110.2 . . ?
C03D C03E H03F 110.2 . . ?
H03E C03E H03F 108.5 . . ?
C01Y C03F C019 121.3(5) . . ?
C01Y C03F C02J 120.9(6) . . ?
C02J C03F C019 117.8(5) . . ?
C02K C03G P0H 118.2(5) . . ?
C039 C03G P0H 121.4(5) . . ?
C039 C03G C02K 120.0(6) . . ?
O00W C03H H03S 110.0 . . ?
O00W C03H H03U 110.0 . . ?
O00W C03H C05L 108.7(6) . . ?
H03S C03H H03U 108.3 . . ?
C05L C03H H03S 110.0 . . ?
C05L C03H H03U 110.0 . . ?
H03W C03I H03X 107.5 . . ?
C04G C03I H03W 108.5 . . ?
C04G C03I H03X 108.5 . . ?
C04Q C03I H03W 108.5 . . ?
C04Q C03I H03X 108.5 . . ?
C04Q C03I C04G 115.3(7) . . ?
O00K C03J H03G 110.0 . . ?
O00K C03J H03H 110.0 . . ?
O00K C03J C041 108.6(5) . . ?
H03G C03J H03H 108.4 . . ?
C041 C03J H03G 110.0 . . ?
C041 C03J H03H 110.0 . . ?
O00X C03K H03I 109.7 . . ?
O00X C03K H03J 109.7 . . ?
O00X C03K C04P 109.8(6) . . ?
H03I C03K H03J 108.2 . . ?
C04P C03K H03I 109.7 . . ?
C04P C03K H03J 109.7 . . ?
O00V C03L H03K 110.3 . . ?
O00V C03L H03L 110.3 . . ?
O00V C03L C04W 107.0(5) . . ?
H03K C03L H03L 108.6 . . ?
C04W C03L H03K 110.3 . . ?
C04W C03L H03L 110.3 . . ?
C035 C03M Se09 107.8(5) . . ?
C035 C03M C040 116.4(6) . . ?
C040 C03M Se09 135.7(5) . . ?
O00L C03N H03Y 110.5 . . ?
O00L C03N H 110.5 . . ?
O00L C03N C04Z 106.3(6) . . ?
H03Y C03N H 108.7 . . ?
C04Z C03N H03Y 110.5 . . ?
C04Z C03N H 110.5 . . ?
H03M C03O H03N 107.7 . . ?
C041 C03O H03M 108.9 . . ?
C041 C03O H03N 108.9 . . ?
C041 C03O C05J 113.5(6) . . ?
C05J C03O H03M 108.9 . . ?
C05J C03O H03N 108.9 . . ?
O010 C03P H03Z 109.9 . . ?
O010 C03P HA 109.9 . . ?
O010 C03P C04X 109.0(6) . . ?
H03Z C03P HA 108.3 . . ?
C04X C03P H03Z 109.9 . . ?
C04X C03P HA 109.9 . . ?
O011 C03Q C033 120.2(6) . . ?
O011 C03Q C040 120.1(5) . . ?
C033 C03Q C040 119.4(6) . . ?
C024 C03R Se08 108.2(5) . . ?
C02S C03R Se08 133.5(5) . . ?
C02S C03R C024 118.4(6) . . ?
C02G C03S C035 118.3(5) . . ?
C02O C03S C02G 121.4(6) . . ?
C02O C03S C035 120.2(6) . . ?
C038 C03T H03T 119.7 . . ?
C038 C03T C04I 120.6(6) . . ?
C04I C03T H03T 119.7 . . ?
C02M C03U H03 109.1 . . ?
C02M C03U HB 109.1 . . ?
H03 C03U HB 107.9 . . ?
C059 C03U C02M 112.4(6) . . ?
C059 C03U H03 109.1 . . ?
C059 C03U HB 109.1 . . ?
C03C C03V H03V 120.0 . . ?
C03C C03V C05O 119.9(6) . . ?
C05O C03V H03V 120.0 . . ?
O00R C03W H03O 110.1 . . ?
O00R C03W H03P 110.1 . . ?
O00R C03W C04O 108.0(5) . . ?
H03O C03W H03P 108.4 . . ?
C04O C03W H03O 110.1 . . ?
C04O C03W H03P 110.1 . . ?
O00P C03X H8 110.4 . . ?
O00P C03X HC 110.4 . . ?
O00P C03X C050 106.7(5) . . ?
H8 C03X HC 108.6 . . ?
C050 C03X H8 110.4 . . ?
C050 C03X HC 110.4 . . ?
O012 C03Y C037 119.7(6) . . ?
O012 C03Y C044 119.7(6) . . ?
C037 C03Y C044 120.4(6) . . ?
C030 C03Z H9 120.8 . . ?
C030 C03Z C05C 118.4(7) . . ?
C05C C03Z H9 120.8 . . ?
O010 C040 C03M 125.1(6) . . ?
O010 C040 C03Q 113.8(6) . . ?
C03M C040 C03Q 121.0(6) . . ?
C03J C041 H04A 108.3 . . ?
C03J C041 H04B 108.3 . . ?
C03O C041 C03J 115.7(6) . . ?
C03O C041 H04A 108.3 . . ?
C03O C041 H04B 108.3 . . ?
H04A C041 H04B 107.4 . . ?
O00T C042 H04C 110.1 . . ?
O00T C042 H04D 110.1 . . ?
O00T C042 C049 108.1(5) . . ?
H04C C042 H04D 108.4 . . ?
C049 C042 H04C 110.1 . . ?
C049 C042 H04D 110.1 . . ?
C02K C043 H043 120.1 . . ?
C05B C043 C02K 119.8(6) . . ?
C05B C043 H043 120.1 . . ?
O016 C044 C02G 125.6(6) . . ?
O016 C044 C03Y 114.3(6) . . ?
C02G C044 C03Y 120.0(6) . . ?
O00U C045 H04E 110.3 . . ?
O00U C045 H04F 110.3 . . ?
O00U C045 C04J 107.3(6) . . ?
H04E C045 H04F 108.5 . . ?
C04J C045 H04E 110.3 . . ?
C04J C045 H04F 110.3 . . ?
O00S C046 H04G 110.6 . . ?
O00S C046 H04H 110.6 . . ?
O00S C046 C052 105.7(6) . . ?
H04G C046 H04H 108.7 . . ?
C052 C046 H04G 110.6 . . ?
C052 C046 H04H 110.6 . . ?
H04I C047 H04J 107.7 . . ?
C049 C047 H04I 108.9 . . ?
C049 C047 H04J 108.9 . . ?
C049 C047 C05D 113.3(6) . . ?
C05D C047 H04I 108.9 . . ?
C05D C047 H04J 108.9 . . ?
H04K C048 H04L 108.1 . . ?
C04A C048 H04K 109.5 . . ?
C04A C048 H04L 109.5 . . ?
C04A C048 C05H 110.9(6) . . ?
C05H C048 H04K 109.5 . . ?
C05H C048 H04L 109.5 . . ?
C042 C049 C047 114.5(6) . . ?
C042 C049 H04M 108.6 . . ?
C042 C049 H04N 108.6 . . ?
C047 C049 H04M 108.6 . . ?
C047 C049 H04N 108.6 . . ?
H04M C049 H04N 107.6 . . ?
O00Y C04A C048 110.1(5) . . ?
O00Y C04A H04O 109.6 . . ?
O00Y C04A H04P 109.6 . . ?
C048 C04A H04O 109.6 . . ?
C048 C04A H04P 109.6 . . ?
H04O C04A H04P 108.1 . . ?
O00J C04B H04Q 110.0 . . ?
O00J C04B H04R 110.0 . . ?
O00J C04B C04N 108.3(6) . . ?
H04Q C04B H04R 108.4 . . ?
C04N C04B H04Q 110.0 . . ?
C04N C04B H04R 110.0 . . ?
C02Y C04C H10 108.6 . . ?
C02Y C04C HD 108.6 . . ?
C02Y C04C C05U 114.8(7) . . ?
H10 C04C HD 107.5 . . ?
C05U C04C H10 108.6 . . ?
C05U C04C HD 108.6 . . ?
C039 C04D H11 119.7 . . ?
C05B C04D C039 120.5(7) . . ?
C05B C04D H11 119.7 . . ?
C032 C04E H12 119.8 . . ?
C04F C04E C032 120.4(7) . . ?
C04F C04E H12 119.8 . . ?
C04E C04F H13 120.2 . . ?
C04E C04F C05C 119.6(6) . . ?
C05C C04F H13 120.2 . . ?
C03I C04G H14 109.1 . . ?
C03I C04G HE 109.1 . . ?
H14 C04G HE 107.9 . . ?
C06K C04G C03I 112.4(8) . . ?
C06K C04G H14 109.1 . . ?
C06K C04G HE 109.1 . . ?
C03C C04H H04S 119.7 . . ?
C04T C04H C03C 120.5(7) . . ?
C04T C04H H04S 119.7 . . ?
C01W C04I H04T 120.2 . . ?
C03T C04I C01W 119.5(6) . . ?
C03T C04I H04T 120.2 . . ?
C045 C04J H04U 108.9 . . ?
C045 C04J H04V 108.9 . . ?
H04U C04J H04V 107.7 . . ?
C066 C04J C045 113.3(8) . . ?
C066 C04J H04U 108.9 . . ?
C066 C04J H04V 108.9 . . ?
O014 C04K H15 110.1 . . ?
O014 C04K HF 110.1 . . ?
O014 C04K C04V 107.9(7) . . ?
H15 C04K HF 108.4 . . ?
C04V C04K H15 110.1 . . ?
C04V C04K HF 110.1 . . ?
H04W C04L H04X 109.5 . . ?
H04W C04L H04Y 109.5 . . ?
H04X C04L H04Y 109.5 . . ?
C05H C04L H04W 109.5 . . ?
C05H C04L H04X 109.5 . . ?
C05H C04L H04Y 109.5 . . ?
O00Q C04M H04Z 110.4 . . ?
O00Q C04M HG 110.4 . . ?
O00Q C04M C05X 106.5(7) . . ?
H04Z C04M HG 108.6 . . ?
C05X C04M H04Z 110.4 . . ?
C05X C04M HG 110.4 . . ?
C04B C04N H04 108.3 . . ?
C04B C04N HH 108.3 . . ?
H04 C04N HH 107.4 . . ?
C062 C04N C04B 115.9(7) . . ?
C062 C04N H04 108.3 . . ?
C062 C04N HH 108.3 . . ?
C03W C04O H1 109.3 . . ?
C03W C04O HI 109.3 . . ?
C03W C04O C05F 111.7(6) . . ?
H1 C04O HI 107.9 . . ?
C05F C04O H1 109.3 . . ?
C05F C04O HI 109.3 . . ?
C03K C04P H2 109.5 . . ?
C03K C04P HJ 109.5 . . ?
H2 C04P HJ 108.1 . . ?
C05I C04P C03K 110.7(7) . . ?
C05I C04P H2 109.5 . . ?
C05I C04P HJ 109.5 . . ?
O011 C04Q C03I 111.8(6) . . ?
O011 C04Q H16 109.3 . . ?
O011 C04Q HK 109.3 . . ?
C03I C04Q H16 109.3 . . ?
C03I C04Q HK 109.3 . . ?
H16 C04Q HK 107.9 . . ?
C028 C04R H3 108.7 . . ?
C028 C04R HL 108.7 . . ?
C028 C04R C04S 114.1(6) . . ?
H3 C04R HL 107.6 . . ?
C04S C04R H3 108.7 . . ?
C04S C04R HL 108.7 . . ?
C04R C04S H4 109.5 . . ?
C04R C04S HM 109.5 . . ?
C04R C04S HN 109.5 . . ?
H4 C04S HM 109.5 . . ?
H4 C04S HN 109.5 . . ?
HM C04S HN 109.5 . . ?
C04H C04T H5 119.7 . . ?
C053 C04T C04H 120.7(7) . . ?
C053 C04T H5 119.7 . . ?
O012 C04U H17 110.2 . . ?
O012 C04U HO 110.2 . . ?
O012 C04U C05W 107.5(7) . . ?
H17 C04U HO 108.5 . . ?
C05W C04U H17 110.2 . . ?
C05W C04U HO 110.2 . . ?
C04K C04V H18 108.5 . . ?
C04K C04V HP 108.5 . . ?
H18 C04V HP 107.5 . . ?
C05K C04V C04K 114.9(7) . . ?
C05K C04V H18 108.5 . . ?
C05K C04V HP 108.5 . . ?
C03L C04W H6 109.1 . . ?
C03L C04W HQ 109.1 . . ?
H6 C04W HQ 107.8 . . ?
C051 C04W C03L 112.6(6) . . ?
C051 C04W H6 109.1 . . ?
C051 C04W HQ 109.1 . . ?
C03P C04X H19 109.7 . . ?
C03P C04X HR 109.7 . . ?
C03P C04X C05M 109.8(7) . . ?
H19 C04X HR 108.2 . . ?
C05M C04X H19 109.7 . . ?
C05M C04X HR 109.7 . . ?
C031 C04Y H20 109.2 . . ?
C031 C04Y HS 109.2 . . ?
C031 C04Y C05N 112.3(7) . . ?
H20 C04Y HS 107.9 . . ?
C05N C04Y H20 109.2 . . ?
C05N C04Y HS 109.2 . . ?
C03N C04Z H21 108.4 . . ?
C03N C04Z HT 108.4 . . ?
C03N C04Z C05E 115.4(7) . . ?
H21 C04Z HT 107.5 . . ?
C05E C04Z H21 108.4 . . ?
C05E C04Z HT 108.4 . . ?
C03X C050 H22 109.0 . . ?
C03X C050 HU 109.0 . . ?
H22 C050 HU 107.8 . . ?
C05Q C050 C03X 112.9(6) . . ?
C05Q C050 H22 109.0 . . ?
C05Q C050 HU 109.0 . . ?
C04W C051 H05A 109.2 . . ?
C04W C051 H05B 109.2 . . ?
C04W C051 C06B 112.1(8) . . ?
H05A C051 H05B 107.9 . . ?
C06B C051 H05A 109.2 . . ?
C06B C051 H05B 109.2 . . ?
C046 C052 H05C 109.1 . . ?
C046 C052 H05D 109.1 . . ?
H05C C052 H05D 107.8 . . ?
C064 C052 C046 112.6(8) . . ?
C064 C052 H05C 109.1 . . ?
C064 C052 H05D 109.1 . . ?
C04T C053 H053 120.5 . . ?
C04T C053 C05O 119.0(6) . . ?
C05O C053 H053 120.5 . . ?
O015 C054 H23 109.8 . . ?
O015 C054 HV 109.8 . . ?
O015 C054 C055 109.3(6) . . ?
H23 C054 HV 108.3 . . ?
C055 C054 H23 109.8 . . ?
C055 C054 HV 109.8 . . ?
C054 C055 H24 109.0 . . ?
C054 C055 HW 109.0 . . ?
C054 C055 C05P 113.0(7) . . ?
H24 C055 HW 107.8 . . ?
C05P C055 H24 109.0 . . ?
C05P C055 HW 109.0 . . ?
C03D C056 H05E 108.8 . . ?
C03D C056 H05F 108.8 . . ?
C03D C056 C06E 113.7(8) . . ?
H05E C056 H05F 107.7 . . ?
C06E C056 H05E 108.8 . . ?
C06E C056 H05F 108.8 . . ?
C02Y C058 H25 109.5 . . ?
C02Y C058 HX 109.5 . . ?
C02Y C058 HY 109.5 . . ?
H25 C058 HX 109.5 . . ?
H25 C058 HY 109.5 . . ?
HX C058 HY 109.5 . . ?
C03U C059 H26 109.3 . . ?
C03U C059 HZ 109.3 . . ?
C03U C059 C05R 111.8(8) . . ?
H26 C059 HZ 107.9 . . ?
C05R C059 H26 109.3 . . ?
C05R C059 HZ 109.3 . . ?
H27 C05A H49 109.5 . . ?
H27 C05A H50 109.5 . . ?
H49 C05A H50 109.5 . . ?
C05E C05A H27 109.5 . . ?
C05E C05A H49 109.5 . . ?
C05E C05A H50 109.5 . . ?
C043 C05B H28 119.8 . . ?
C04D C05B C043 120.4(6) . . ?
C04D C05B H28 119.8 . . ?
C03Z C05C H29 119.5 . . ?
C04F C05C C03Z 121.1(7) . . ?
C04F C05C H29 119.5 . . ?
C047 C05D H05G 109.5 . . ?
C047 C05D H05H 109.5 . . ?
C047 C05D H05I 109.5 . . ?
H05G C05D H05H 109.5 . . ?
H05G C05D H05I 109.5 . . ?
H05H C05D H05I 109.5 . . ?
C04Z C05E C05A 112.2(7) . . ?
C04Z C05E H30 109.2 . . ?
C04Z C05E H51 109.2 . . ?
C05A C05E H30 109.2 . . ?
C05A C05E H51 109.2 . . ?
H30 C05E H51 107.9 . . ?
C04O C05F H05J 109.1 . . ?
C04O C05F H05K 109.1 . . ?
H05J C05F H05K 107.8 . . ?
C05Y C05F C04O 112.6(7) . . ?
C05Y C05F H05J 109.1 . . ?
C05Y C05F H05K 109.1 . . ?
H05L C05G H05M 109.5 . . ?
H05L C05G H05N 109.5 . . ?
H05M C05G H05N 109.5 . . ?
C05I C05G H05L 109.5 . . ?
C05I C05G H05M 109.5 . . ?
C05I C05G H05N 109.5 . . ?
C048 C05H H05O 109.2 . . ?
C048 C05H H05P 109.2 . . ?
C04L C05H C048 112.3(7) . . ?
C04L C05H H05O 109.2 . . ?
C04L C05H H05P 109.2 . . ?
H05O C05H H05P 107.9 . . ?
C04P C05I H05Q 109.3 . . ?
C04P C05I H05R 109.3 . . ?
C05G C05I C04P 111.5(8) . . ?
C05G C05I H05Q 109.3 . . ?
C05G C05I H05R 109.3 . . ?
H05Q C05I H05R 108.0 . . ?
C03O C05J H05S 109.5 . . ?
C03O C05J H05T 109.5 . . ?
C03O C05J H05U 109.5 . . ?
H05S C05J H05T 109.5 . . ?
H05S C05J H05U 109.5 . . ?
H05T C05J H05U 109.5 . . ?
C04V C05K H31 108.7 . . ?
C04V C05K H52 108.7 . . ?
C04V C05K C063 114.3(9) . . ?
H31 C05K H52 107.6 . . ?
C063 C05K H31 108.7 . . ?
C063 C05K H52 108.7 . . ?
C03H C05L H32 110.3 . . ?
C03H C05L H53 110.3 . . ?
C03H C05L C06A 106.9(9) . . ?
H32 C05L H53 108.6 . . ?
C06A C05L H32 110.3 . . ?
C06A C05L H53 110.3 . . ?
C04X C05M H33 108.7 . . ?
C04X C05M H54 108.7 . . ?
H33 C05M H54 107.6 . . ?
C05Z C05M C04X 114.3(7) . . ?
C05Z C05M H33 108.7 . . ?
C05Z C05M H54 108.7 . . ?
C04Y C05N H34 108.9 . . ?
C04Y C05N H55 108.9 . . ?
H34 C05N H55 107.7 . . ?
C065 C05N C04Y 113.2(8) . . ?
C065 C05N H34 108.9 . . ?
C065 C05N H55 108.9 . . ?
C03V C05O C053 120.4(7) . . ?
C03V C05O H05V 119.8 . . ?
C053 C05O H05V 119.8 . . ?
C055 C05P H35 109.0 . . ?
C055 C05P H56 109.0 . . ?
H35 C05P H56 107.8 . . ?
C068 C05P C055 113.0(9) . . ?
C068 C05P H35 109.0 . . ?
C068 C05P H56 109.0 . . ?
C050 C05Q H36 109.5 . . ?
C050 C05Q H57 109.5 . . ?
C050 C05Q C061 110.9(8) . . ?
H36 C05Q H57 108.0 . . ?
C061 C05Q H36 109.5 . . ?
C061 C05Q H57 109.5 . . ?
C059 C05R H37 109.5 . . ?
C059 C05R H58 109.5 . . ?
C059 C05R H59 109.5 . . ?
H37 C05R H58 109.5 . . ?
H37 C05R H59 109.5 . . ?
H58 C05R H59 109.5 . . ?
H05W C05S H05X 109.5 . . ?
H05W C05S H05Y 109.5 . . ?
H05X C05S H05Y 109.5 . . ?
C06I C05S H05W 109.5 . . ?
C06I C05S H05X 109.5 . . ?
C06I C05S H05Y 109.5 . . ?
O013 C05U C04C 108.4(6) . . ?
O013 C05U H38 110.0 . . ?
O013 C05U H60 110.0 . . ?
C04C C05U H38 110.0 . . ?
C04C C05U H60 110.0 . . ?
H38 C05U H60 108.4 . . ?
H05Z C05V H61 109.5 . . ?
H05Z C05V H62 109.5 . . ?
H61 C05V H62 109.5 . . ?
C062 C05V H05Z 109.5 . . ?
C062 C05V H61 109.5 . . ?
C062 C05V H62 109.5 . . ?
C04U C05W H39 109.0 . . ?
C04U C05W H63 109.0 . . ?
C04U C05W C06F 113.0(11) . . ?
H39 C05W H63 107.8 . . ?
C06F C05W H39 109.0 . . ?
C06F C05W H63 109.0 . . ?
C04M C05X H05 108.6 . . ?
C04M C05X H64 108.6 . . ?
H05 C05X H64 107.5 . . ?
C06I C05X C04M 114.9(10) . . ?
C06I C05X H05 108.6 . . ?
C06I C05X H64 108.6 . . ?
C05F C05Y H7 109.5 . . ?
C05F C05Y H65 109.5 . . ?
C05F C05Y H66 109.5 . . ?
H7 C05Y H65 109.5 . . ?
H7 C05Y H66 109.5 . . ?
H65 C05Y H66 109.5 . . ?
C05M C05Z H40 109.5 . . ?
C05M C05Z H67 109.5 . . ?
C05M C05Z H68 109.5 . . ?
H40 C05Z H67 109.5 . . ?
H40 C05Z H68 109.5 . . ?
H67 C05Z H68 109.5 . . ?
N05T C060 C067 176.5(13) . . ?
C05Q C061 H06U 109.5 . . ?
C05Q C061 H06V 109.5 . . ?
C05Q C061 H06W 109.5 . . ?
H06U C061 H06V 109.5 . . ?
H06U C061 H06W 109.5 . . ?
H06V C061 H06W 109.5 . . ?
C04N C062 C05V 113.6(7) . . ?
C04N C062 H06A 108.9 . . ?
C04N C062 H06B 108.9 . . ?
C05V C062 H06A 108.9 . . ?
C05V C062 H06B 108.9 . . ?
H06A C062 H06B 107.7 . . ?
C05K C063 H06X 109.5 . . ?
C05K C063 H06Y 109.5 . . ?
C05K C063 H69 109.5 . . ?
H06X C063 H06Y 109.5 . . ?
H06X C063 H69 109.5 . . ?
H06Y C063 H69 109.5 . . ?
C052 C064 H06C 109.8 . . ?
C052 C064 H06D 109.8 . . ?
C052 C064 C06G 109.5(10) . . ?
H06C C064 H06D 108.2 . . ?
C06G C064 H06C 109.8 . . ?
C06G C064 H06D 109.8 . . ?
C05N C065 H06Z 109.5 . . ?
C05N C065 H70 109.5 . . ?
C05N C065 H71 109.5 . . ?
H06Z C065 H70 109.5 . . ?
H06Z C065 H71 109.5 . . ?
H70 C065 H71 109.5 . . ?
C04J C066 H06E 109.8 . . ?
C04J C066 H06F 109.8 . . ?
C04J C066 C069 109.5(10) . . ?
H06E C066 H06F 108.2 . . ?
C069 C066 H06E 109.8 . . ?
C069 C066 H06F 109.8 . . ?
C060 C067 H48 109.5 . . ?
C060 C067 H72 109.5 . . ?
C060 C067 H73 109.5 . . ?
H48 C067 H72 109.5 . . ?
H48 C067 H73 109.5 . . ?
H72 C067 H73 109.5 . . ?
C05P C068 H06 109.5 . . ?
C05P C068 H74 109.5 . . ?
C05P C068 H75 109.5 . . ?
H06 C068 H74 109.5 . . ?
H06 C068 H75 109.5 . . ?
H74 C068 H75 109.5 . . ?
C066 C069 H06G 109.5 . . ?
C066 C069 H06H 109.5 . . ?
C066 C069 H06I 109.5 . . ?
H06G C069 H06H 109.5 . . ?
H06G C069 H06I 109.5 . . ?
H06H C069 H06I 109.5 . . ?
C05L C06A H41 107.4 . . ?
C05L C06A H76 107.4 . . ?
H41 C06A H76 106.9 . . ?
C06J C06A C05L 119.8(13) . . ?
C06J C06A H41 107.4 . . ?
C06J C06A H76 107.4 . . ?
C051 C06B H06J 109.5 . . ?
C051 C06B H06K 109.5 . . ?
C051 C06B H06L 109.5 . . ?
H06J C06B H06K 109.5 . . ?
H06J C06B H06L 109.5 . . ?
H06K C06B H06L 109.5 . . ?
H42 C06D H77 108.2 . . ?
C06N C06D H42 109.7 . . ?
C06N C06D H77 109.7 . . ?
C06N C06D C1 109.7(10) . . ?
C1 C06D H42 109.7 . . ?
C1 C06D H77 109.7 . . ?
C056 C06E H06M 109.5 . . ?
C056 C06E H06N 109.5 . . ?
C056 C06E H06O 109.5 . . ?
H06M C06E H06N 109.5 . . ?
H06M C06E H06O 109.5 . . ?
H06N C06E H06O 109.5 . . ?
C05W C06F H43 107.8 . . ?
C05W C06F H78 107.8 . . ?
H43 C06F H78 107.2 . . ?
C5 C06F C05W 117.9(14) . . ?
C5 C06F H43 107.8 . . ?
C5 C06F H78 107.8 . . ?
C064 C06G H06P 109.5 . . ?
C064 C06G H06Q 109.5 . . ?
C064 C06G H06R 109.5 . . ?
H06P C06G H06Q 109.5 . . ?
H06P C06G H06R 109.5 . . ?
H06Q C06G H06R 109.5 . . ?
H44 C06H H79 109.5 . . ?
H44 C06H H80 109.5 . . ?
H79 C06H H80 109.5 . . ?
C06N C06H H44 109.5 . . ?
C06N C06H H79 109.5 . . ?
C06N C06H H80 109.5 . . ?
C05S C06I H06S 109.0 . . ?
C05S C06I H06T 109.0 . . ?
C05X C06I C05S 112.7(10) . . ?
C05X C06I H06S 109.0 . . ?
C05X C06I H06T 109.0 . . ?
H06S C06I H06T 107.8 . . ?
C06A C06J H45 109.5 . . ?
C06A C06J H81 109.5 . . ?
C06A C06J H82 109.5 . . ?
H45 C06J H81 109.5 . . ?
H45 C06J H82 109.5 . . ?
H81 C06J H82 109.5 . . ?
C04G C06K H46 109.5 . . ?
C04G C06K H83 109.5 . . ?
C04G C06K H84 109.5 . . ?
H46 C06K H83 109.5 . . ?
H46 C06K H84 109.5 . . ?
H83 C06K H84 109.5 . . ?
C06D C06N C06H 119.4(11) . . ?
C06D C06N H47 107.5 . . ?
C06D C06N H85 107.5 . . ?
C06H C06N H47 107.5 . . ?
C06H C06N H85 107.5 . . ?
H47 C06N H85 107.0 . . ?
C06F C5 H5A 109.5 . . ?
C06F C5 H5B 109.5 . . ?
C06F C5 H5C 109.5 . . ?
H5A C5 H5B 109.5 . . ?
H5A C5 H5C 109.5 . . ?
H5B C5 H5C 109.5 . . ?
O016 C1 C06D 116.1(9) . . ?
O016 C1 H1A 108.3 . . ?
O016 C1 H1B 108.3 . . ?
C06D C1 H1A 108.3 . . ?
C06D C1 H1B 108.3 . . ?
H1A C1 H1B 107.4 . . ?

loop_
_geom_bond_atom_site_label_1
_geom_bond_atom_site_label_2
_geom_bond_distance
_geom_bond_site_symmetry_2
_geom_bond_publ_flag
Pt01 Cl0B 2.3237(13) . ?
Pt01 P0C 2.2506(13) . ?
Pt01 P0D 2.2443(13) . ?
Pt01 Cl0F 2.3424(13) . ?
Pt02 Cl0E 2.3408(14) . ?
Pt02 P0G 2.2519(13) . ?
Pt02 P0H 2.2463(14) . ?
Pt02 Cl0I 2.3368(13) . ?
Se03 C01F 1.928(6) . ?
Se03 C01N 1.947(6) . ?
Se04 C01S 1.953(6) . ?
Se04 C021 1.937(6) . ?
Se05 C02B 1.953(6) . ?
Se05 C02J 1.944(6) . ?
Se06 C02Q 1.955(5) . ?
Se06 C02R 1.932(6) . ?
Se07 C02H 1.955(6) . ?
Se07 C033 1.930(7) . ?
Se08 C029 1.938(6) . ?
Se08 C03R 1.934(7) . ?
Se09 C02G 1.947(6) . ?
Se09 C03M 1.931(7) . ?
Se0A C01J 1.930(7) . ?
Se0A C02X 1.945(6) . ?
P0C C01C 1.852(6) . ?
P0C C01E 1.862(6) . ?
P0C C03C 1.825(6) . ?
P0D C01P 1.863(6) . ?
P0D C01R 1.837(6) . ?
P0D C02E 1.849(6) . ?
P0G C02V 1.857(6) . ?
P0G C030 1.820(6) . ?
P0G C037 1.840(6) . ?
P0H C02D 1.863(6) . ?
P0H C02W 1.870(6) . ?
P0H C03G 1.834(6) . ?
O00J C01X 1.360(7) . ?
O00J C04B 1.401(9) . ?
O00K C01Z 1.357(7) . ?
O00K C03J 1.442(7) . ?
O00L C034 1.339(8) . ?
O00L C03N 1.433(8) . ?
O00M C01K 1.374(7) . ?
O00M C036 1.417(7) . ?
O00N C01V 1.356(7) . ?
O00N C02M 1.439(8) . ?
O00O C018 1.371(7) . ?
O00O C03E 1.451(7) . ?
O00P C023 1.361(7) . ?
O00P C03X 1.462(7) . ?
O00Q C027 1.366(7) . ?
O00Q C04M 1.447(9) . ?
O00R C01B 1.374(7) . ?
O00R C03W 1.447(7) . ?
O00S C01U 1.378(7) . ?
O00S C046 1.413(8) . ?
O00T C02T 1.363(7) . ?
O00T C042 1.452(7) . ?
O00U C03B 1.347(7) . ?
O00U C045 1.441(8) . ?
O00V C026 1.356(7) . ?
O00V C03L 1.441(7) . ?
O00W C02N 1.363(8) . ?
O00W C03H 1.437(8) . ?
O00X C02F 1.366(7) . ?
O00X C03K 1.428(8) . ?
O00Y C025 1.359(7) . ?
O00Y C04A 1.438(8) . ?
O00Z C02I 1.363(8) . ?
O00Z C031 1.426(9) . ?
O010 C03P 1.456(9) . ?
O010 C040 1.370(8) . ?
O011 C03Q 1.376(8) . ?
O011 C04Q 1.461(9) . ?
O012 C03Y 1.360(8) . ?
O012 C04U 1.444(9) . ?
O013 C02S 1.379(7) . ?
O013 C05U 1.438(9) . ?
O014 C02Z 1.364(8) . ?
O014 C04K 1.407(9) . ?
O015 C03A 1.380(8) . ?
O015 C054 1.429(8) . ?
O016 C044 1.363(8) . ?
O016 C1 1.382(9) . ?
C017 C01C 1.387(8) . ?
C017 C01D 1.378(8) . ?
C017 C01H 1.422(8) . ?
C018 C01C 1.393(8) . ?
C018 C027 1.439(8) . ?
C019 C01A 1.384(8) . ?
C019 C02B 1.390(8) . ?
C019 C03F 1.421(8) . ?
C01A C01L 1.432(8) . ?
C01A C01P 1.402(8) . ?
C01B C01E 1.384(8) . ?
C01B C01Z 1.454(8) . ?
C01D C01F 1.373(8) . ?
C01D C01Q 1.423(8) . ?
C01E C01H 1.400(8) . ?
C01F C027 1.400(8) . ?
C01G C022 1.374(9) . ?
C01G C02O 1.433(8) . ?
C01G C02V 1.401(8) . ?
C01H C01I 1.381(8) . ?
C01I C01S 1.389(8) . ?
C01I C020 1.428(8) . ?
C01J C02I 1.432(9) . ?
C01J C02U 1.379(9) . ?
C01K C025 1.444(8) . ?
C01K C02E 1.381(8) . ?
C01L C02C 1.371(8) . ?
C01L C02E 1.403(8) . ?
C01M C01O 1.381(9) . ?
C01M C01T 1.423(9) . ?
C01M C02W 1.412(8) . ?
C01N C01Q 1.382(8) . ?
C01N C01X 1.404(8) . ?
C01O C024 1.400(9) . ?
C01O C029 1.391(9) . ?
C01P C026 1.394(8) . ?
C01Q C020 1.370(8) . ?
C01R C01W 1.386(8) . ?
C01R C02L 1.396(8) . ?
C01S C01Z 1.406(8) . ?
C01T C02D 1.385(8) . ?
C01T C02P 1.381(9) . ?
C01U C01X 1.433(9) . ?
C01U C021 1.374(8) . ?
C01V C02V 1.403(9) . ?
C01V C02Z 1.450(9) . ?
C01W H01W 0.9500 . ?
C01W C04I 1.392(9) . ?
C01Y C02C 1.424(8) . ?
C01Y C02R 1.386(9) . ?
C01Y C03F 1.375(9) . ?
C020 C021 1.386(8) . ?
C022 C02A 1.426(8) . ?
C022 C02H 1.396(9) . ?
C023 C02D 1.387(9) . ?
C023 C02N 1.443(9) . ?
C024 C02U 1.376(9) . ?
C024 C03R 1.387(9) . ?
C025 C02Q 1.404(8) . ?
C026 C03B 1.456(8) . ?
C028 H02A 0.9900 . ?
C028 H02B 0.9900 . ?
C028 C036 1.494(8) . ?
C028 C04R 1.511(9) . ?
C029 C03A 1.372(9) . ?
C02A C033 1.350(9) . ?
C02A C035 1.386(9) . ?
C02B C03B 1.398(8) . ?
C02C C02Q 1.371(8) . ?
C02F C02R 1.409(8) . ?
C02F C02T 1.442(9) . ?
C02G C03S 1.393(9) . ?
C02G C044 1.390(10) . ?
C02H C02Z 1.384(9) . ?
C02I C02S 1.438(10) . ?
C02J C02T 1.374(9) . ?
C02J C03F 1.382(8) . ?
C02K H02K 0.9500 . ?
C02K C03G 1.401(9) . ?
C02K C043 1.400(9) . ?
C02L H02L 0.9500 . ?
C02L C038 1.387(9) . ?
C02M H02C 0.9900 . ?
C02M H02D 0.9900 . ?
C02M C03U 1.523(9) . ?
C02N C02X 1.402(9) . ?
C02O C037 1.382(9) . ?
C02O C03S 1.383(8) . ?
C02P C02U 1.427(8) . ?
C02P C02X 1.383(10) . ?
C02S C03R 1.364(9) . ?
C02W C034 1.409(9) . ?
C02Y H02E 0.9900 . ?
C02Y H02F 0.9900 . ?
C02Y C04C 1.501(12) . ?
C02Y C058 1.533(10) . ?
C030 C032 1.383(9) . ?
C030 C03Z 1.394(9) . ?
C031 H03Q 0.9900 . ?
C031 H03R 0.9900 . ?
C031 C04Y 1.490(11) . ?
C032 H032 0.9500 . ?
C032 C04E 1.383(9) . ?
C033 C03Q 1.408(9) . ?
C034 C03A 1.446(9) . ?
C035 C03M 1.397(9) . ?
C035 C03S 1.416(9) . ?
C036 H03A 0.9900 . ?
C036 H03B 0.9900 . ?
C037 C03Y 1.401(9) . ?
C038 H038 0.9500 . ?
C038 C03T 1.375(10) . ?
C039 H039 0.9500 . ?
C039 C03G 1.375(10) . ?
C039 C04D 1.395(10) . ?
C03C C03V 1.378(9) . ?
C03C C04H 1.393(8) . ?
C03D H03C 0.9900 . ?
C03D H03D 0.9900 . ?
C03D C03E 1.507(9) . ?
C03D C056 1.514(12) . ?
C03E H03E 0.9900 . ?
C03E H03F 0.9900 . ?
C03H H03S 0.9900 . ?
C03H H03U 0.9900 . ?
C03H C05L 1.483(11) . ?
C03I H03W 0.9900 . ?
C03I H03X 0.9900 . ?
C03I C04G 1.527(11) . ?
C03I C04Q 1.502(12) . ?
C03J H03G 0.9900 . ?
C03J H03H 0.9900 . ?
C03J C041 1.519(9) . ?
C03K H03I 0.9900 . ?
C03K H03J 0.9900 . ?
C03K C04P 1.560(11) . ?
C03L H03K 0.9900 . ?
C03L H03L 0.9900 . ?
C03L C04W 1.504(9) . ?
C03M C040 1.404(9) . ?
C03N H03Y 0.9900 . ?
C03N H 0.9900 . ?
C03N C04Z 1.499(11) . ?
C03O H03M 0.9900 . ?
C03O H03N 0.9900 . ?
C03O C041 1.503(10) . ?
C03O C05J 1.521(10) . ?
C03P H03Z 0.9900 . ?
C03P HA 0.9900 . ?
C03P C04X 1.505(10) . ?
C03Q C040 1.437(10) . ?
C03T H03T 0.9500 . ?
C03T C04I 1.383(10) . ?
C03U H03 0.9900 . ?
C03U HB 0.9900 . ?
C03U C059 1.496(10) . ?
C03V H03V 0.9500 . ?
C03V C05O 1.393(10) . ?
C03W H03O 0.9900 . ?
C03W H03P 0.9900 . ?
C03W C04O 1.508(9) . ?
C03X H8 0.9900 . ?
C03X HC 0.9900 . ?
C03X C050 1.521(9) . ?
C03Y C044 1.451(9) . ?
C03Z H9 0.9500 . ?
C03Z C05C 1.403(10) . ?
C041 H04A 0.9900 . ?
C041 H04B 0.9900 . ?
C042 H04C 0.9900 . ?
C042 H04D 0.9900 . ?
C042 C049 1.501(9) . ?
C043 H043 0.9500 . ?
C043 C05B 1.387(11) . ?
C045 H04E 0.9900 . ?
C045 H04F 0.9900 . ?
C045 C04J 1.520(10) . ?
C046 H04G 0.9900 . ?
C046 H04H 0.9900 . ?
C046 C052 1.542(11) . ?
C047 H04I 0.9900 . ?
C047 H04J 0.9900 . ?
C047 C049 1.511(10) . ?
C047 C05D 1.529(10) . ?
C048 H04K 0.9900 . ?
C048 H04L 0.9900 . ?
C048 C04A 1.491(9) . ?
C048 C05H 1.538(10) . ?
C049 H04M 0.9900 . ?
C049 H04N 0.9900 . ?
C04A H04O 0.9900 . ?
C04A H04P 0.9900 . ?
C04B H04Q 0.9900 . ?
C04B H04R 0.9900 . ?
C04B C04N 1.504(9) . ?
C04C H10 0.9900 . ?
C04C HD 0.9900 . ?
C04C C05U 1.510(11) . ?
C04D H11 0.9500 . ?
C04D C05B 1.363(11) . ?
C04E H12 0.9500 . ?
C04E C04F 1.376(11) . ?
C04F H13 0.9500 . ?
C04F C05C 1.378(11) . ?
C04G H14 0.9900 . ?
C04G HE 0.9900 . ?
C04G C06K 1.496(15) . ?
C04H H04S 0.9500 . ?
C04H C04T 1.379(10) . ?
C04I H04T 0.9500 . ?
C04J H04U 0.9900 . ?
C04J H04V 0.9900 . ?
C04J C066 1.464(15) . ?
C04K H15 0.9900 . ?
C04K HF 0.9900 . ?
C04K C04V 1.512(11) . ?
C04L H04W 0.9800 . ?
C04L H04X 0.9800 . ?
C04L H04Y 0.9800 . ?
C04L C05H 1.520(12) . ?
C04M H04Z 0.9900 . ?
C04M HG 0.9900 . ?
C04M C05X 1.500(13) . ?
C04N H04 0.9900 . ?
C04N HH 0.9900 . ?
C04N C062 1.497(13) . ?
C04O H1 0.9900 . ?
C04O HI 0.9900 . ?
C04O C05F 1.522(9) . ?
C04P H2 0.9900 . ?
C04P HJ 0.9900 . ?
C04P C05I 1.502(11) . ?
C04Q H16 0.9900 . ?
C04Q HK 0.9900 . ?
C04R H3 0.9900 . ?
C04R HL 0.9900 . ?
C04R C04S 1.513(9) . ?
C04S H4 0.9800 . ?
C04S HM 0.9800 . ?
C04S HN 0.9800 . ?
C04T H5 0.9500 . ?
C04T C053 1.378(11) . ?
C04U H17 0.9900 . ?
C04U HO 0.9900 . ?
C04U C05W 1.501(13) . ?
C04V H18 0.9900 . ?
C04V HP 0.9900 . ?
C04V C05K 1.510(12) . ?
C04W H6 0.9900 . ?
C04W HQ 0.9900 . ?
C04W C051 1.504(11) . ?
C04X H19 0.9900 . ?
C04X HR 0.9900 . ?
C04X C05M 1.528(11) . ?
C04Y H20 0.9900 . ?
C04Y HS 0.9900 . ?
C04Y C05N 1.522(12) . ?
C04Z H21 0.9900 . ?
C04Z HT 0.9900 . ?
C04Z C05E 1.522(11) . ?
C050 H22 0.9900 . ?
C050 HU 0.9900 . ?
C050 C05Q 1.500(11) . ?
C051 H05A 0.9900 . ?
C051 H05B 0.9900 . ?
C051 C06B 1.526(13) . ?
C052 H05C 0.9900 . ?
C052 H05D 0.9900 . ?
C052 C064 1.488(13) . ?
C053 H053 0.9500 . ?
C053 C05O 1.401(12) . ?
C054 H23 0.9900 . ?
C054 HV 0.9900 . ?
C054 C055 1.479(11) . ?
C055 H24 0.9900 . ?
C055 HW 0.9900 . ?
C055 C05P 1.531(13) . ?
C056 H05E 0.9900 . ?
C056 H05F 0.9900 . ?
C056 C06E 1.515(14) . ?
C058 H25 0.9800 . ?
C058 HX 0.9800 . ?
C058 HY 0.9800 . ?
C059 H26 0.9900 . ?
C059 HZ 0.9900 . ?
C059 C05R 1.539(12) . ?
C05A H27 0.9800 . ?
C05A H49 0.9800 . ?
C05A H50 0.9800 . ?
C05A C05E 1.526(12) . ?
C05B H28 0.9500 . ?
C05C H29 0.9500 . ?
C05D H05G 0.9800 . ?
C05D H05H 0.9800 . ?
C05D H05I 0.9800 . ?
C05E H30 0.9900 . ?
C05E H51 0.9900 . ?
C05F H05J 0.9900 . ?
C05F H05K 0.9900 . ?
C05F C05Y 1.510(11) . ?
C05G H05L 0.9800 . ?
C05G H05M 0.9800 . ?
C05G H05N 0.9800 . ?
C05G C05I 1.497(13) . ?
C05H H05O 0.9900 . ?
C05H H05P 0.9900 . ?
C05I H05Q 0.9900 . ?
C05I H05R 0.9900 . ?
C05J H05S 0.9800 . ?
C05J H05T 0.9800 . ?
C05J H05U 0.9800 . ?
C05K H31 0.9900 . ?
C05K H52 0.9900 . ?
C05K C063 1.512(16) . ?
C05L H32 0.9900 . ?
C05L H53 0.9900 . ?
C05L C06A 1.543(11) . ?
C05M H33 0.9900 . ?
C05M H54 0.9900 . ?
C05M C05Z 1.509(12) . ?
C05N H34 0.9900 . ?
C05N H55 0.9900 . ?
C05N C065 1.518(14) . ?
C05O H05V 0.9500 . ?
C05P H35 0.9900 . ?
C05P H56 0.9900 . ?
C05P C068 1.487(15) . ?
C05Q H36 0.9900 . ?
C05Q H57 0.9900 . ?
C05Q C061 1.540(13) . ?
C05R H37 0.9800 . ?
C05R H58 0.9800 . ?
C05R H59 0.9800 . ?
C05S H05W 0.9800 . ?
C05S H05X 0.9800 . ?
C05S H05Y 0.9800 . ?
C05S C06I 1.552(13) . ?
N05T C060 1.141(12) . ?
C05U H38 0.9900 . ?
C05U H60 0.9900 . ?
C05V H05Z 0.9800 . ?
C05V H61 0.9800 . ?
C05V H62 0.9800 . ?
C05V C062 1.519(11) . ?
C05W H39 0.9900 . ?
C05W H63 0.9900 . ?
C05W C06F 1.513(14) . ?
C05X H05 0.9900 . ?
C05X H64 0.9900 . ?
C05X C06I 1.458(15) . ?
C05Y H7 0.9800 . ?
C05Y H65 0.9800 . ?
C05Y H66 0.9800 . ?
C05Z H40 0.9800 . ?
C05Z H67 0.9800 . ?
C05Z H68 0.9800 . ?
C060 C067 1.441(13) . ?
C061 H06U 0.9800 . ?
C061 H06V 0.9800 . ?
C061 H06W 0.9800 . ?
C062 H06A 0.9900 . ?
C062 H06B 0.9900 . ?
C063 H06X 0.9800 . ?
C063 H06Y 0.9800 . ?
C063 H69 0.9800 . ?
C064 H06C 0.9900 . ?
C064 H06D 0.9900 . ?
C064 C06G 1.545(15) . ?
C065 H06Z 0.9800 . ?
C065 H70 0.9800 . ?
C065 H71 0.9800 . ?
C066 H06E 0.9900 . ?
C066 H06F 0.9900 . ?
C066 C069 1.561(14) . ?
C067 H48 0.9800 . ?
C067 H72 0.9800 . ?
C067 H73 0.9800 . ?
C068 H06 0.9800 . ?
C068 H74 0.9800 . ?
C068 H75 0.9800 . ?
C069 H06G 0.9800 . ?
C069 H06H 0.9800 . ?
C069 H06I 0.9800 . ?
C06A H41 0.9900 . ?
C06A H76 0.9900 . ?
C06A C06J 1.393(14) . ?
C06B H06J 0.9800 . ?
C06B H06K 0.9800 . ?
C06B H06L 0.9800 . ?
C06D H42 0.9900 . ?
C06D H77 0.9900 . ?
C06D C06N 1.464(12) . ?
C06D C1 1.514(11) . ?
C06E H06M 0.9800 . ?
C06E H06N 0.9800 . ?
C06E H06O 0.9800 . ?
C06F H43 0.9900 . ?
C06F H78 0.9900 . ?
C06F C5 1.32(2) . ?
C06G H06P 0.9800 . ?
C06G H06Q 0.9800 . ?
C06G H06R 0.9800 . ?
C06H H44 0.9800 . ?
C06H H79 0.9800 . ?
C06H H80 0.9800 . ?
C06H C06N 1.505(13) . ?
C06I H06S 0.9900 . ?
C06I H06T 0.9900 . ?
C06J H45 0.9800 . ?
C06J H81 0.9800 . ?
C06J H82 0.9800 . ?
C06K H46 0.9800 . ?
C06K H83 0.9800 . ?
C06K H84 0.9800 . ?
C06N H47 0.9900 . ?
C06N H85 0.9900 . ?
C5 H5A 0.9800 . ?
C5 H5B 0.9800 . ?
C5 H5C 0.9800 . ?
C1 H1A 0.9900 . ?
C1 H1B 0.9900 . ?

loop_
_geom_torsion_atom_site_label_1
_geom_torsion_atom_site_label_2
_geom_torsion_atom_site_label_3
_geom_torsion_atom_site_label_4
_geom_torsion
_geom_torsion_site_symmetry_1
_geom_torsion_site_symmetry_2
_geom_torsion_site_symmetry_3
_geom_torsion_site_symmetry_4
_geom_torsion_publ_flag
Pt01 P0C C01C C017 125.5(4) . . . . ?
Pt01 P0C C01C C018 -53.0(6) . . . . ?
Pt01 P0C C01E C01B 76.2(6) . . . . ?
Pt01 P0C C01E C01H -112.6(3) . . . . ?
Pt01 P0C C03C C03V -39.1(6) . . . . ?
Pt01 P0C C03C C04H 145.6(5) . . . . ?
Pt01 P0D C01P C01A -125.6(3) . . . . ?
Pt01 P0D C01P C026 56.9(7) . . . . ?
Pt01 P0D C01R C01W -136.5(4) . . . . ?
Pt01 P0D C01R C02L 50.2(5) . . . . ?
Pt01 P0D C02E C01K -60.0(6) . . . . ?
Pt01 P0D C02E C01L 125.0(3) . . . . ?
Pt02 P0G C02V C01G -121.9(3) . . . . ?
Pt02 P0G C02V C01V 64.4(7) . . . . ?
Pt02 P0G C030 C032 60.9(5) . . . . ?
Pt02 P0G C030 C03Z -118.9(5) . . . . ?
Pt02 P0G C037 C02O 125.8(3) . . . . ?
Pt02 P0G C037 C03Y -57.0(7) . . . . ?
Pt02 P0H C02D C01T 129.6(3) . . . . ?
Pt02 P0H C02D C023 -54.3(6) . . . . ?
Pt02 P0H C02W C01M -126.8(3) . . . . ?
Pt02 P0H C02W C034 58.9(7) . . . . ?
Pt02 P0H C03G C02K 42.5(6) . . . . ?
Pt02 P0H C03G C039 -144.7(5) . . . . ?
Se03 C01F C027 O00Q -2.0(9) . . . . ?
Se03 C01F C027 C018 174.4(4) . . . . ?
Se03 C01N C01Q C01D 0.0(6) . . . . ?
Se03 C01N C01Q C020 170.7(4) . . . . ?
Se03 C01N C01X O00J 7.6(9) . . . . ?
Se03 C01N C01X C01U -168.2(5) . . . . ?
Se04 C01S C01Z O00K 7.2(9) . . . . ?
Se04 C01S C01Z C01B -173.0(4) . . . . ?
Se05 C02B C03B O00U 1.7(10) . . . . ?
Se05 C02B C03B C026 -177.3(4) . . . . ?
Se05 C02J C02T O00T -4.6(9) . . . . ?
Se05 C02J C02T C02F 177.0(5) . . . . ?
Se05 C02J C03F C019 -0.9(7) . . . . ?
Se05 C02J C03F C01Y -179.4(5) . . . . ?
Se07 C02H C02Z O014 -1.6(12) . . . . ?
Se07 C02H C02Z C01V -178.8(5) . . . . ?
Se07 C033 C03Q O011 4.4(9) . . . . ?
Se07 C033 C03Q C040 178.5(5) . . . . ?
Se08 C029 C03A O015 4.1(9) . . . . ?
Se08 C029 C03A C034 -179.3(5) . . . . ?
Se09 C02G C03S C02O -179.6(5) . . . . ?
Se09 C02G C03S C035 -3.3(7) . . . . ?
Se09 C02G C044 O016 -5.6(11) . . . . ?
Se09 C02G C044 C03Y 177.7(5) . . . . ?
Se09 C03M C040 O010 3.9(11) . . . . ?
Se09 C03M C040 C03Q -172.6(5) . . . . ?
Se0A C01J C02I O00Z 5.9(10) . . . . ?
Se0A C01J C02I C02S -177.7(5) . . . . ?
Se0A C01J C02U C024 179.5(5) . . . . ?
Se0A C01J C02U C02P 0.0(7) . . . . ?
P0C C01E C01H C017 -3.1(6) . . . . ?
P0C C01E C01H C01I -173.4(4) . . . . ?
P0C C03C C03V C05O -175.5(6) . . . . ?
P0C C03C C04H C04T 176.1(6) . . . . ?
P0D C01P C026 O00V 0.1(11) . . . . ?
P0D C01P C026 C03B 178.2(5) . . . . ?
P0D C01R C01W C04I -173.8(5) . . . . ?
P0D C01R C02L C038 174.4(5) . . . . ?
P0G C030 C032 C04E 176.8(5) . . . . ?
P0G C030 C03Z C05C -178.2(5) . . . . ?
P0G C037 C03Y O012 4.9(9) . . . . ?
P0G C037 C03Y C044 -178.6(5) . . . . ?
P0H C02W C034 O00L -4.3(11) . . . . ?
P0H C02W C034 C03A 173.1(5) . . . . ?
O00J C04B C04N C062 -56.7(11) . . . . ?
O00K C03J C041 C03O 56.9(7) . . . . ?
O00L C034 C03A O015 -4.2(7) . . . . ?
O00L C034 C03A C029 179.1(5) . . . . ?
O00L C03N C04Z C05E -174.7(6) . . . . ?
O00M C01K C025 O00Y 6.4(7) . . . . ?
O00M C01K C025 C02Q -176.0(5) . . . . ?
O00M C01K C02E P0D 1.9(9) . . . . ?
O00M C01K C02E C01L 176.5(5) . . . . ?
O00N C01V C02V P0G -6.4(11) . . . . ?
O00N C01V C02V C01G -179.8(6) . . . . ?
O00N C01V C02Z O014 2.5(8) . . . . ?
O00N C01V C02Z C02H -179.9(6) . . . . ?
O00N C02M C03U C059 173.4(7) . . . . ?
O00O C018 C01C P0C 6.2(9) . . . . ?
O00O C018 C01C C017 -172.1(5) . . . . ?
O00O C018 C027 O00Q -8.2(7) . . . . ?
O00O C018 C027 C01F 175.4(5) . . . . ?
O00P C023 C02D P0H 5.3(9) . . . . ?
O00P C023 C02D C01T -179.0(5) . . . . ?
O00P C023 C02N O00W 0.2(8) . . . . ?
O00P C023 C02N C02X -179.5(5) . . . . ?
O00P C03X C050 C05Q 72.1(8) . . . . ?
O00Q C04M C05X C06I -71.1(12) . . . . ?
O00R C01B C01E P0C -8.2(9) . . . . ?
O00R C01B C01E C01H -178.8(5) . . . . ?
O00R C01B C01Z O00K -2.5(7) . . . . ?
O00R C01B C01Z C01S 177.7(5) . . . . ?
O00R C03W C04O C05F -175.1(6) . . . . ?
O00S C01U C01X O00J -3.4(7) . . . . ?
O00S C01U C01X C01N 172.8(5) . . . . ?
O00S C01U C021 Se04 0.9(9) . . . . ?
O00S C01U C021 C020 -175.1(5) . . . . ?
O00S C046 C052 C064 -175.2(9) . . . . ?
O00T C042 C049 C047 69.7(8) . . . . ?
O00U C045 C04J C066 68.2(10) . . . . ?
O00V C026 C03B O00U -3.0(7) . . . . ?
O00V C026 C03B C02B 176.1(5) . . . . ?
O00V C03L C04W C051 175.5(6) . . . . ?
O00W C02N C02X Se0A -1.2(10) . . . . ?
O00W C02N C02X C02P 177.8(6) . . . . ?
O00W C03H C05L C06A -67.2(10) . . . . ?
O00X C02F C02R Se06 -4.2(10) . . . . ?
O00X C02F C02R C01Y 174.6(5) . . . . ?
O00X C02F C02T O00T 8.1(8) . . . . ?
O00X C02F C02T C02J -173.4(5) . . . . ?
O00X C03K C04P C05I -174.4(6) . . . . ?
O00Y C025 C02Q Se06 -7.5(10) . . . . ?
O00Y C025 C02Q C02C 176.6(6) . . . . ?
O00Z C02I C02S O013 -1.2(8) . . . . ?
O00Z C02I C02S C03R 174.8(5) . . . . ?
O00Z C031 C04Y C05N -178.0(6) . . . . ?
O010 C03P C04X C05M 179.8(6) . . . . ?
O011 C03Q C040 O010 -5.8(8) . . . . ?
O011 C03Q C040 C03M 171.1(6) . . . . ?
O012 C03Y C044 O016 2.8(9) . . . . ?
O012 C03Y C044 C02G 179.8(6) . . . . ?
O012 C04U C05W C06F -179.2(9) . . . . ?
O013 C02S C03R Se08 -3.9(9) . . . . ?
O013 C02S C03R C024 176.0(5) . . . . ?
O014 C04K C04V C05K -51.4(11) . . . . ?
O015 C054 C055 C05P 69.5(10) . . . . ?
C017 C01D C01F Se03 -173.2(4) . . . . ?
C017 C01D C01F C027 4.4(8) . . . . ?
C017 C01D C01Q C01N 173.1(5) . . . . ?
C017 C01D C01Q C020 2.0(8) . . . . ?
C017 C01H C01I C01S -171.6(5) . . . . ?
C017 C01H C01I C020 3.9(8) . . . . ?
C018 O00O C03E C03D -171.3(5) . . . . ?
C019 C01A C01L C02C 2.0(8) . . . . ?
C019 C01A C01L C02E 179.6(5) . . . . ?
C019 C01A C01P P0D -177.5(4) . . . . ?
C019 C01A C01P C026 0.7(8) . . . . ?
C019 C02B C03B O00U -179.0(5) . . . . ?
C019 C02B C03B C026 2.0(8) . . . . ?
C01A C019 C02B Se05 179.0(4) . . . . ?
C01A C019 C02B C03B -0.5(8) . . . . ?
C01A C019 C03F C01Y 0.2(8) . . . . ?
C01A C019 C03F C02J -178.3(5) . . . . ?
C01A C01L C02C C01Y -0.7(8) . . . . ?
C01A C01L C02C C02Q 177.6(5) . . . . ?
C01A C01L C02E P0D -2.1(6) . . . . ?
C01A C01L C02E C01K -178.2(5) . . . . ?
C01A C01P C026 O00V -177.2(5) . . . . ?
C01A C01P C026 C03B 0.9(8) . . . . ?
C01B O00R C03W C04O 160.3(5) . . . . ?
C01B C01E C01H C017 170.2(5) . . . . ?
C01B C01E C01H C01I -0.1(8) . . . . ?
C01C P0C C01E C01B -167.4(6) . . . . ?
C01C P0C C01E C01H 3.9(4) . . . . ?
C01C P0C C03C C03V -162.7(5) . . . . ?
C01C P0C C03C C04H 22.0(6) . . . . ?
C01C C017 C01D C01F -1.1(9) . . . . ?
C01C C017 C01D C01Q -173.4(5) . . . . ?
C01C C017 C01H C01E 0.2(7) . . . . ?
C01C C017 C01H C01I 170.7(5) . . . . ?
C01C C018 C027 O00Q 173.7(5) . . . . ?
C01C C018 C027 C01F -2.8(8) . . . . ?
C01D C017 C01C P0C 177.1(4) . . . . ?
C01D C017 C01C C018 -4.1(8) . . . . ?
C01D C017 C01H C01E -174.2(5) . . . . ?
C01D C017 C01H C01I -3.7(8) . . . . ?
C01D C01F C027 O00Q -178.9(5) . . . . ?
C01D C01F C027 C018 -2.5(8) . . . . ?
C01D C01Q C020 C01I -1.7(8) . . . . ?
C01D C01Q C020 C021 171.7(5) . . . . ?
C01E P0C C01C C017 -3.8(4) . . . . ?
C01E P0C C01C C018 177.7(6) . . . . ?
C01E P0C C03C C03V 100.8(5) . . . . ?
C01E P0C C03C C04H -74.5(5) . . . . ?
C01E C01B C01Z O00K 176.1(5) . . . . ?
C01E C01B C01Z C01S -3.8(8) . . . . ?
C01E C01H C01I C01S -1.6(8) . . . . ?
C01E C01H C01I C020 174.0(5) . . . . ?
C01F C01D C01Q C01N 0.5(8) . . . . ?
C01F C01D C01Q C020 -170.6(5) . . . . ?
C01G C022 C02A C033 -177.7(5) . . . . ?
C01G C022 C02A C035 -1.2(9) . . . . ?
C01G C022 C02H Se07 178.1(5) . . . . ?
C01G C022 C02H C02Z -0.3(9) . . . . ?
C01G C02O C037 P0G 2.9(6) . . . . ?
C01G C02O C037 C03Y -175.0(5) . . . . ?
C01G C02O C03S C02G 175.2(5) . . . . ?
C01G C02O C03S C035 -1.0(9) . . . . ?
C01H C017 C01C P0C 2.8(6) . . . . ?
C01H C017 C01C C018 -178.4(5) . . . . ?
C01H C017 C01D C01F 173.0(5) . . . . ?
C01H C017 C01D C01Q 0.7(8) . . . . ?
C01H C01I C01S Se04 176.9(4) . . . . ?
C01H C01I C01S C01Z 0.5(8) . . . . ?
C01H C01I C020 C01Q -1.2(8) . . . . ?
C01H C01I C020 C021 -174.9(5) . . . . ?
C01I C01S C01Z O00K -177.8(5) . . . . ?
C01I C01S C01Z C01B 2.1(8) . . . . ?
C01I C020 C021 Se04 -2.5(6) . . . . ?
C01I C020 C021 C01U 174.5(5) . . . . ?
C01J C02I C02S O013 -178.0(5) . . . . ?
C01J C02I C02S C03R -2.0(9) . . . . ?
C01K O00M C036 C028 -165.8(5) . . . . ?
C01K C025 C02Q Se06 175.2(5) . . . . ?
C01K C025 C02Q C02C -0.7(8) . . . . ?
C01L C01A C01P P0D 1.7(6) . . . . ?
C01L C01A C01P C026 179.9(5) . . . . ?
C01L C02C C02Q Se06 -176.5(5) . . . . ?
C01L C02C C02Q C025 0.5(9) . . . . ?
C01M C01O C024 C02U -1.5(9) . . . . ?
C01M C01O C024 C03R -179.1(6) . . . . ?
C01M C01O C029 Se08 179.6(5) . . . . ?
C01M C01O C029 C03A 1.1(9) . . . . ?
C01M C01T C02D P0H -1.3(6) . . . . ?
C01M C01T C02D C023 -178.2(5) . . . . ?
C01M C01T C02P C02U -0.2(8) . . . . ?
C01M C01T C02P C02X 178.8(6) . . . . ?
C01M C02W C034 O00L -178.3(6) . . . . ?
C01M C02W C034 C03A -0.9(8) . . . . ?
C01N C01Q C020 C01I -172.4(5) . . . . ?
C01N C01Q C020 C021 1.1(9) . . . . ?
C01O C01M C01T C02D 177.0(5) . . . . ?
C01O C01M C01T C02P -0.9(8) . . . . ?
C01O C01M C02W P0H -175.4(5) . . . . ?
C01O C01M C02W C034 0.6(8) . . . . ?
C01O C024 C02U C01J -179.1(6) . . . . ?
C01O C024 C02U C02P 0.4(9) . . . . ?
C01O C024 C03R Se08 -0.7(7) . . . . ?
C01O C024 C03R C02S 179.4(6) . . . . ?
C01O C029 C03A O015 -178.0(5) . . . . ?
C01O C029 C03A C034 -1.4(9) . . . . ?
C01P P0D C01R C01W -3.3(5) . . . . ?
C01P P0D C01R C02L -176.6(4) . . . . ?
C01P P0D C02E C01K 177.6(6) . . . . ?
C01P P0D C02E C01L 2.6(4) . . . . ?
C01P C01A C01L C02C -177.2(5) . . . . ?
C01P C01A C01L C02E 0.3(7) . . . . ?
C01P C026 C03B O00U 178.6(5) . . . . ?
C01P C026 C03B C02B -2.3(9) . . . . ?
C01Q C01D C01F Se03 -0.7(6) . . . . ?
C01Q C01D C01F C027 176.9(5) . . . . ?
C01Q C01N C01X O00J 179.8(5) . . . . ?
C01Q C01N C01X C01U 4.0(8) . . . . ?
C01Q C020 C021 Se04 -176.2(4) . . . . ?
C01Q C020 C021 C01U 0.8(8) . . . . ?
C01R P0D C01P C01A 98.7(4) . . . . ?
C01R P0D C01P C026 -78.8(7) . . . . ?
C01R P0D C02E C01K 72.0(6) . . . . ?
C01R P0D C02E C01L -103.0(4) . . . . ?
C01R C01W C04I C03T -0.3(10) . . . . ?
C01R C02L C038 C03T -0.8(9) . . . . ?
C01S C01I C020 C01Q 174.5(5) . . . . ?
C01S C01I C020 C021 0.9(8) . . . . ?
C01T C01M C01O C024 1.8(9) . . . . ?
C01T C01M C01O C029 -177.9(5) . . . . ?
C01T C01M C02W P0H 1.7(6) . . . . ?
C01T C01M C02W C034 177.7(5) . . . . ?
C01T C02P C02U C01J 180.0(5) . . . . ?
C01T C02P C02U C024 0.5(9) . . . . ?
C01T C02P C02X Se0A 179.7(5) . . . . ?
C01T C02P C02X C02N 0.4(9) . . . . ?
C01U O00S C046 C052 -178.7(6) . . . . ?
C01V O00N C02M C03U -177.1(6) . . . . ?
C01W C01R C02L C038 1.1(9) . . . . ?
C01X O00J C04B C04N 171.7(6) . . . . ?
C01X C01N C01Q C01D -174.2(5) . . . . ?
C01X C01N C01Q C020 -3.4(8) . . . . ?
C01X C01U C021 Se04 176.0(4) . . . . ?
C01X C01U C021 C020 -0.1(8) . . . . ?
C01Y C02C C02Q Se06 1.8(7) . . . . ?
C01Y C02C C02Q C025 178.8(5) . . . . ?
C01Z O00K C03J C041 176.4(5) . . . . ?
C01Z C01B C01E P0C 173.3(4) . . . . ?
C01Z C01B C01E C01H 2.7(8) . . . . ?
C020 C01I C01S Se04 1.3(6) . . . . ?
C020 C01I C01S C01Z -175.1(5) . . . . ?
C021 C01U C01X O00J -178.5(5) . . . . ?
C021 C01U C01X C01N -2.3(8) . . . . ?
C022 C01G C02O C037 172.1(5) . . . . ?
C022 C01G C02O C03S -2.5(8) . . . . ?
C022 C01G C02V P0G -173.8(5) . . . . ?
C022 C01G C02V C01V 1.7(8) . . . . ?
C022 C02A C033 Se07 -0.3(7) . . . . ?
C022 C02A C033 C03Q 179.2(5) . . . . ?
C022 C02A C035 C03M -177.3(6) . . . . ?
C022 C02A C035 C03S -2.4(9) . . . . ?
C022 C02H C02Z O014 176.1(6) . . . . ?
C022 C02H C02Z C01V -1.0(9) . . . . ?
C023 O00P C03X C050 177.4(6) . . . . ?
C023 C02N C02X Se0A 178.4(5) . . . . ?
C023 C02N C02X C02P -2.6(9) . . . . ?
C024 C01O C029 Se08 -0.1(7) . . . . ?
C024 C01O C029 C03A -178.5(6) . . . . ?
C025 O00Y C04A C048 -165.0(5) . . . . ?
C025 C01K C02E P0D -174.1(5) . . . . ?
C025 C01K C02E C01L 0.4(8) . . . . ?
C026 O00V C03L C04W 178.6(5) . . . . ?
C027 O00Q C04M C05X 158.0(7) . . . . ?
C027 C018 C01C P0C -175.8(5) . . . . ?
C027 C018 C01C C017 5.9(8) . . . . ?
C029 C01O C024 C02U 178.1(6) . . . . ?
C029 C01O C024 C03R 0.6(9) . . . . ?
C02A C022 C02H Se07 0.6(7) . . . . ?
C02A C022 C02H C02Z -177.8(6) . . . . ?
C02A C033 C03Q O011 -175.0(5) . . . . ?
C02A C033 C03Q C040 -0.8(9) . . . . ?
C02A C035 C03M Se09 175.2(5) . . . . ?
C02A C035 C03M C040 -3.0(9) . . . . ?
C02A C035 C03S C02G -172.9(6) . . . . ?
C02A C035 C03S C02O 3.5(9) . . . . ?
C02B C019 C01A C01L 179.8(5) . . . . ?
C02B C019 C01A C01P -1.0(9) . . . . ?
C02B C019 C03F C01Y 178.7(5) . . . . ?
C02B C019 C03F C02J 0.2(8) . . . . ?
C02C C01L C02E P0D 175.4(4) . . . . ?
C02C C01L C02E C01K -0.6(8) . . . . ?
C02C C01Y C02R Se06 0.3(7) . . . . ?
C02C C01Y C02R C02F -178.8(5) . . . . ?
C02C C01Y C03F C019 1.2(9) . . . . ?
C02C C01Y C03F C02J 179.6(6) . . . . ?
C02D P0H C02W C01M -2.0(4) . . . . ?
C02D P0H C02W C034 -176.4(7) . . . . ?
C02D P0H C03G C02K -84.4(6) . . . . ?
C02D P0H C03G C039 88.4(6) . . . . ?
C02D C01T C02P C02U -178.0(5) . . . . ?
C02D C01T C02P C02X 1.1(9) . . . . ?
C02D C023 C02N O00W -177.0(5) . . . . ?
C02D C023 C02N C02X 3.4(9) . . . . ?
C02E P0D C01P C01A -2.4(4) . . . . ?
C02E P0D C01P C026 -179.9(7) . . . . ?
C02E P0D C01R C01W 93.8(5) . . . . ?
C02E P0D C01R C02L -79.6(5) . . . . ?
C02E C01K C025 O00Y -177.4(5) . . . . ?
C02E C01K C025 C02Q 0.2(8) . . . . ?
C02E C01L C02C C01Y -178.1(5) . . . . ?
C02E C01L C02C C02Q 0.2(9) . . . . ?
C02F O00X C03K C04P 80.9(7) . . . . ?
C02H C022 C02A C033 -0.2(8) . . . . ?
C02H C022 C02A C035 176.3(5) . . . . ?
C02I O00Z C031 C04Y -80.3(7) . . . . ?
C02I C01J C02U C024 -0.4(9) . . . . ?
C02I C01J C02U C02P -179.9(5) . . . . ?
C02I C02S C03R Se08 -179.9(5) . . . . ?
C02I C02S C03R C024 0.0(9) . . . . ?
C02K C043 C05B C04D 0.3(12) . . . . ?
C02L C01R C01W C04I -0.5(9) . . . . ?
C02L C038 C03T C04I 0.0(10) . . . . ?
C02M O00N C01V C02V -18.4(9) . . . . ?
C02M O00N C01V C02Z 164.5(6) . . . . ?
C02M C03U C059 C05R 178.9(9) . . . . ?
C02N O00W C03H C05L 178.9(6) . . . . ?
C02N C023 C02D P0H -177.5(5) . . . . ?
C02N C023 C02D C01T -1.8(8) . . . . ?
C02O C01G C022 C02A 3.6(8) . . . . ?
C02O C01G C022 C02H -173.8(5) . . . . ?
C02O C01G C02V P0G 0.1(6) . . . . ?
C02O C01G C02V C01V 175.6(5) . . . . ?
C02O C037 C03Y O012 -178.1(5) . . . . ?
C02O C037 C03Y C044 -1.6(8) . . . . ?
C02P C01T C02D P0H 176.5(5) . . . . ?
C02P C01T C02D C023 -0.3(8) . . . . ?
C02R C01Y C02C C01L 176.8(5) . . . . ?
C02R C01Y C02C C02Q -1.5(8) . . . . ?
C02R C01Y C03F C019 -176.5(5) . . . . ?
C02R C01Y C03F C02J 1.9(9) . . . . ?
C02R C02F C02T O00T -176.1(5) . . . . ?
C02R C02F C02T C02J 2.3(9) . . . . ?
C02S O013 C05U C04C -158.4(6) . . . . ?
C02T O00T C042 C049 -160.7(5) . . . . ?
C02T C02F C02R Se06 -179.8(5) . . . . ?
C02T C02F C02R C01Y -1.0(9) . . . . ?
C02T C02J C03F C019 178.0(5) . . . . ?
C02T C02J C03F C01Y -0.5(9) . . . . ?
C02U C01J C02I O00Z -174.2(6) . . . . ?
C02U C01J C02I C02S 2.1(8) . . . . ?
C02U C024 C03R Se08 -178.3(5) . . . . ?
C02U C024 C03R C02S 1.8(9) . . . . ?
C02U C02P C02X Se0A -1.2(7) . . . . ?
C02U C02P C02X C02N 179.5(5) . . . . ?
C02V P0G C030 C032 -163.3(5) . . . . ?
C02V P0G C030 C03Z 16.9(6) . . . . ?
C02V P0G C037 C02O -2.3(4) . . . . ?
C02V P0G C037 C03Y 174.9(6) . . . . ?
C02V C01G C022 C02A 177.3(5) . . . . ?
C02V C01G C022 C02H 0.0(9) . . . . ?
C02V C01G C02O C037 -2.1(8) . . . . ?
C02V C01G C02O C03S -176.7(5) . . . . ?
C02V C01V C02Z O014 -174.8(6) . . . . ?
C02V C01V C02Z C02H 2.8(9) . . . . ?
C02W P0H C02D C01T 1.9(4) . . . . ?
C02W P0H C02D C023 178.0(6) . . . . ?
C02W P0H C03G C02K 179.4(5) . . . . ?
C02W P0H C03G C039 -7.8(7) . . . . ?
C02W C01M C01O C024 178.9(6) . . . . ?
C02W C01M C01O C029 -0.8(9) . . . . ?
C02W C01M C01T C02D -0.3(8) . . . . ?
C02W C01M C01T C02P -178.1(5) . . . . ?
C02W C034 C03A O015 178.1(5) . . . . ?
C02W C034 C03A C029 1.3(9) . . . . ?
C02X C02P C02U C01J 0.9(8) . . . . ?
C02X C02P C02U C024 -178.6(6) . . . . ?
C02Y C04C C05U O013 64.7(10) . . . . ?
C02Z O014 C04K C04V -171.8(7) . . . . ?
C02Z C01V C02V P0G 170.4(5) . . . . ?
C02Z C01V C02V C01G -3.0(8) . . . . ?
C030 P0G C02V C01G 106.3(4) . . . . ?
C030 P0G C02V C01V -67.5(7) . . . . ?
C030 P0G C037 C02O -107.3(4) . . . . ?
C030 P0G C037 C03Y 69.9(7) . . . . ?
C030 C032 C04E C04F 1.9(10) . . . . ?
C030 C03Z C05C C04F 1.0(11) . . . . ?
C031 O00Z C02I C01J -12.0(9) . . . . ?
C031 O00Z C02I C02S 171.5(5) . . . . ?
C031 C04Y C05N C065 177.2(8) . . . . ?
C032 C030 C03Z C05C 1.9(9) . . . . ?
C032 C04E C04F C05C 1.0(10) . . . . ?
C033 C02A C035 C03M -0.9(9) . . . . ?
C033 C02A C035 C03S 174.0(6) . . . . ?
C033 C03Q C040 O010 -179.9(5) . . . . ?
C033 C03Q C040 C03M -3.1(9) . . . . ?
C034 O00L C03N C04Z -176.5(6) . . . . ?
C035 C02A C033 Se07 -176.7(5) . . . . ?
C035 C02A C033 C03Q 2.8(9) . . . . ?
C035 C03M C040 O010 -178.7(6) . . . . ?
C035 C03M C040 C03Q 4.8(9) . . . . ?
C036 O00M C01K C025 -101.4(6) . . . . ?
C036 O00M C01K C02E 82.4(7) . . . . ?
C036 C028 C04R C04S 167.6(6) . . . . ?
C037 P0G C02V C01G 1.3(4) . . . . ?
C037 P0G C02V C01V -172.5(7) . . . . ?
C037 P0G C030 C032 -66.3(5) . . . . ?
C037 P0G C030 C03Z 113.9(5) . . . . ?
C037 C02O C03S C02G 0.9(9) . . . . ?
C037 C02O C03S C035 -175.3(5) . . . . ?
C037 C03Y C044 O016 -173.7(6) . . . . ?
C037 C03Y C044 C02G 3.3(9) . . . . ?
C038 C03T C04I C01W 0.5(11) . . . . ?
C039 C04D C05B C043 -0.8(13) . . . . ?
C03A O015 C054 C055 -176.9(6) . . . . ?
C03B O00U C045 C04J 167.4(6) . . . . ?
C03C P0C C01C C017 -106.1(4) . . . . ?
C03C P0C C01C C018 75.5(7) . . . . ?
C03C P0C C01E C01B -59.5(6) . . . . ?
C03C P0C C01E C01H 111.8(4) . . . . ?
C03C C03V C05O C053 -0.9(12) . . . . ?
C03C C04H C04T C053 -0.3(12) . . . . ?
C03E O00O C018 C01C -90.6(6) . . . . ?
C03E O00O C018 C027 91.3(6) . . . . ?
C03E C03D C056 C06E 65.2(9) . . . . ?
C03F C019 C01A C01L -1.8(8) . . . . ?
C03F C019 C01A C01P 177.5(5) . . . . ?
C03F C019 C02B Se05 0.6(6) . . . . ?
C03F C019 C02B C03B -178.9(5) . . . . ?
C03F C01Y C02C C01L -0.9(8) . . . . ?
C03F C01Y C02C C02Q -179.3(6) . . . . ?
C03F C01Y C02R Se06 178.0(5) . . . . ?
C03F C01Y C02R C02F -1.1(9) . . . . ?
C03F C02J C02T O00T 176.9(5) . . . . ?
C03F C02J C02T C02F -1.5(9) . . . . ?
C03G P0H C02D C01T -103.9(4) . . . . ?
C03G P0H C02D C023 72.2(6) . . . . ?
C03G P0H C02W C01M 98.8(4) . . . . ?
C03G P0H C02W C034 -75.5(7) . . . . ?
C03G C02K C043 C05B 1.1(11) . . . . ?
C03G C039 C04D C05B 0.0(13) . . . . ?
C03H O00W C02N C023 -177.5(5) . . . . ?
C03H O00W C02N C02X 2.1(9) . . . . ?
C03H C05L C06A C06J -164.3(15) . . . . ?
C03J O00K C01Z C01B 170.8(5) . . . . ?
C03J O00K C01Z C01S -9.4(8) . . . . ?
C03K O00X C02F C02R 69.4(8) . . . . ?
C03K O00X C02F C02T -115.0(6) . . . . ?
C03K C04P C05I C05G -179.1(7) . . . . ?
C03L O00V C026 C01P -5.9(9) . . . . ?
C03L O00V C026 C03B 175.8(5) . . . . ?
C03L C04W C051 C06B 179.1(9) . . . . ?
C03M C035 C03S C02G 2.2(9) . . . . ?
C03M C035 C03S C02O 178.6(6) . . . . ?
C03N O00L C034 C02W -12.9(10) . . . . ?
C03N O00L C034 C03A 169.5(6) . . . . ?
C03N C04Z C05E C05A -73.4(10) . . . . ?
C03P O010 C040 C03M 20.1(9) . . . . ?
C03P O010 C040 C03Q -163.1(6) . . . . ?
C03P C04X C05M C05Z 168.8(8) . . . . ?
C03Q O011 C04Q C03I 82.5(7) . . . . ?
C03R C024 C02U C01J -1.6(9) . . . . ?
C03R C024 C02U C02P 177.8(6) . . . . ?
C03S C02G C044 O016 173.8(6) . . . . ?
C03S C02G C044 C03Y -2.9(9) . . . . ?
C03S C02O C037 P0G 177.3(5) . . . . ?
C03S C02O C037 C03Y -0.5(9) . . . . ?
C03S C035 C03M Se09 0.1(7) . . . . ?
C03S C035 C03M C040 -178.0(5) . . . . ?
C03V C03C C04H C04T 0.8(10) . . . . ?
C03W O00R C01B C01E 111.4(6) . . . . ?
C03W O00R C01B C01Z -70.1(6) . . . . ?
C03W C04O C05F C05Y 171.2(7) . . . . ?
C03X O00P C023 C02D -110.6(6) . . . . ?
C03X O00P C023 C02N 72.2(7) . . . . ?
C03X C050 C05Q C061 174.7(8) . . . . ?
C03Y O012 C04U C05W 176.6(7) . . . . ?
C03Z C030 C032 C04E -3.4(9) . . . . ?
C040 O010 C03P C04X 159.8(6) . . . . ?
C042 O00T C02T C02F -95.2(6) . . . . ?
C042 O00T C02T C02J 86.4(7) . . . . ?
C043 C02K C03G P0H 171.0(5) . . . . ?
C043 C02K C03G C039 -1.9(10) . . . . ?
C044 O016 C1 C06D 169.5(8) . . . . ?
C044 C02G C03S C02O 0.8(9) . . . . ?
C044 C02G C03S C035 177.1(6) . . . . ?
C045 O00U C03B C026 -174.7(5) . . . . ?
C045 O00U C03B C02B 6.3(9) . . . . ?
C045 C04J C066 C069 174.3(10) . . . . ?
C046 O00S C01U C01X 91.7(7) . . . . ?
C046 O00S C01U C021 -93.2(7) . . . . ?
C046 C052 C064 C06G -178.2(10) . . . . ?
C04A O00Y C025 C01K 157.7(5) . . . . ?
C04A O00Y C025 C02Q -19.7(9) . . . . ?
C04A C048 C05H C04L -177.9(7) . . . . ?
C04B O00J C01X C01N 29.1(9) . . . . ?
C04B O00J C01X C01U -154.9(6) . . . . ?
C04B C04N C062 C05V 169.1(8) . . . . ?
C04D C039 C03G P0H -171.3(6) . . . . ?
C04D C039 C03G C02K 1.4(11) . . . . ?
C04E C04F C05C C03Z -2.4(11) . . . . ?
C04G C03I C04Q O011 65.4(8) . . . . ?
C04H C03C C03V C05O -0.2(10) . . . . ?
C04H C04T C053 C05O -0.8(12) . . . . ?
C04K O014 C02Z C01V 178.8(7) . . . . ?
C04K O014 C02Z C02H 1.4(11) . . . . ?
C04K C04V C05K C063 -60.6(12) . . . . ?
C04M O00Q C027 C018 94.7(7) . . . . ?
C04M O00Q C027 C01F -88.9(7) . . . . ?
C04M C05X C06I C05S 179.9(10) . . . . ?
C04Q O011 C03Q C033 -109.4(7) . . . . ?
C04Q O011 C03Q C040 76.5(8) . . . . ?
C04Q C03I C04G C06K -175.4(8) . . . . ?
C04R C028 C036 O00M 177.9(6) . . . . ?
C04T C053 C05O C03V 1.4(12) . . . . ?
C04U O012 C03Y C037 -122.2(7) . . . . ?
C04U O012 C03Y C044 61.3(8) . . . . ?
C04U C05W C06F C5 76.0(19) . . . . ?
C054 O015 C03A C029 -84.1(7) . . . . ?
C054 O015 C03A C034 99.2(7) . . . . ?
C054 C055 C05P C068 179.7(10) . . . . ?
C056 C03D C03E O00O 65.1(8) . . . . ?
C058 C02Y C04C C05U 178.8(7) . . . . ?
C05D C047 C049 C042 179.2(6) . . . . ?
C05H C048 C04A O00Y -171.6(6) . . . . ?
C05J C03O C041 C03J 63.9(8) . . . . ?
C05U O013 C02S C02I -72.3(8) . . . . ?
C05U O013 C02S C03R 111.6(7) . . . . ?
C06N C06D C1 O016 88.5(17) . . . . ?
C1 O016 C044 C02G 16.8(11) . . . . ?
C1 O016 C044 C03Y -166.3(7) . . . . ?
C1 C06D C06N C06H 176.1(16) . . . . ?
